data_7062889
loop_
_publ_author_name
'Ovsyannikov, Alexander S.'
'Strelnikova, Iuliia V.'
'Samigullina, Aida I.'
'Islamov, Daut R.'
'Cherosov, Mikhail A.'
'Batulin, Ruslan G.'
'Kiiamov, Airat G.'
'Gubaidullin, Aidar T.'
'Dorovatovskii, Pavel V.'
'Solovieva, Svetlana E.'
'Antipin, Igor S.'

_publ_section_title
;
 Influence of neutral auxiliary ligands on crystal structure and magnetic
 behaviour of new [MnII2MnIII2] clusters supported by
 p-adamantylcalix[4]arene
;
_journal_issue 1
_journal_name_full 'New Journal of Chemistry'
_journal_page_first 203
_journal_page_last 215
_journal_paper_doi 10.1039/D3NJ04809H
_journal_volume 48
_journal_year 2024
_chemical_formula_moiety '1(C160 H168 Mn4 N4 O10)'
_chemical_formula_sum 'C160 H168 Mn4 N4 O10'
_chemical_formula_weight 2526.73
_space_group_crystal_system monoclinic
_space_group_IT_number 14
_space_group_name_Hall '-P 2yn'
_space_group_name_H-M_alt 'P 1 21/n 1'
_atom_sites_solution_hydrogens mixed
_audit_creation_date 2023-11-13
_audit_creation_method
;
Olex2 1.5
(compiled 2021.10.07 svn.r9718050b for OlexSys, GUI svn.r6410)
;
_audit_update_record
;
2023-11-15 deposited with the CCDC.	2023-11-20 downloaded from the CCDC.
;
_cell_angle_alpha 90
_cell_angle_beta 96.43(3)
_cell_angle_gamma 90
_cell_formula_units_Z 2
_cell_length_a 13.162(3)
_cell_length_b 27.089(5)
_cell_length_c 23.389(5)
_cell_measurement_reflns_used 5000
_cell_measurement_temperature 100.15
_cell_measurement_theta_max 30.972
_cell_measurement_theta_min 2.072
_cell_volume 8287(3)
_computing_data_collection 'XDS (Kabsh, 2010)'
_computing_data_reduction 'XDS (Kabsh, 2010)'
_computing_molecular_graphics 'Olex2 1.5 (Dolomanov et al., 2009)'
_computing_publication_material 'Olex2 1.5 (Dolomanov et al., 2009)'
_computing_structure_refinement 'ShelXL 2018/3 (Sheldrick, 2015)'
_computing_structure_solution 'ShelXT (Sheldrick, 2015)'
_diffrn_ambient_temperature 100.15
_diffrn_measured_fraction_theta_full 0.978
_diffrn_measured_fraction_theta_max 0.970
_diffrn_measurement_device_type 'Rayonix SX165 CCD'
_diffrn_measurement_method '/f scan'
_diffrn_radiation_type synchrotron
_diffrn_radiation_wavelength 0.7927
_diffrn_reflns_av_R_equivalents 0.0731
_diffrn_reflns_av_unetI/netI 0.0734
_diffrn_reflns_Laue_measured_fraction_full 0.978
_diffrn_reflns_Laue_measured_fraction_max 0.970
_diffrn_reflns_limit_h_max 12
_diffrn_reflns_limit_h_min -17
_diffrn_reflns_limit_k_max 35
_diffrn_reflns_limit_k_min -35
_diffrn_reflns_limit_l_max 30
_diffrn_reflns_limit_l_min -29
_diffrn_reflns_number 55344
_diffrn_reflns_point_group_measured_fraction_full 0.978
_diffrn_reflns_point_group_measured_fraction_max 0.970
_diffrn_reflns_theta_full 28.400
_diffrn_reflns_theta_max 30.972
_diffrn_reflns_theta_min 2.072
_exptl_absorpt_coefficient_mu 0.467
_exptl_absorpt_correction_T_max 0.866
_exptl_absorpt_correction_T_min 0.687
_exptl_absorpt_correction_type empirical
_exptl_absorpt_process_details 'XDS (Kabsh, 2010)'
_exptl_crystal_colour violet
_exptl_crystal_colour_primary violet
_exptl_crystal_density_diffrn 1.013
_exptl_crystal_description needle
_exptl_crystal_F_000 2672
_exptl_crystal_size_max 0.12
_exptl_crystal_size_mid 0.05
_exptl_crystal_size_min 0.03
_refine_diff_density_max 2.071
_refine_diff_density_min -0.671
_refine_diff_density_rms 0.095
_refine_ls_extinction_method none
_refine_ls_goodness_of_fit_ref 1.284
_refine_ls_hydrogen_treatment constr
_refine_ls_matrix_type full
_refine_ls_number_parameters 416
_refine_ls_number_reflns 18416
_refine_ls_number_restraints 524
_refine_ls_restrained_S_all 1.290
_refine_ls_R_factor_all 0.1960
_refine_ls_R_factor_gt 0.1336
_refine_ls_shift/su_max 1.744
_refine_ls_shift/su_mean 0.065
_refine_ls_structure_factor_coef Fsqd
_refine_ls_weighting_details 'w=1/[\s^2^(Fo^2^)+(0.2000P)^2^] where P=(Fo^2^+2Fc^2^)/3'
_refine_ls_weighting_scheme calc
_refine_ls_wR_factor_gt 0.3694
_refine_ls_wR_factor_ref 0.4144
_reflns_Friedel_coverage 0.000
_reflns_number_gt 8843
_reflns_number_total 18416
_reflns_threshold_expression 'I > 2\s(I)'
_cod_data_source_file d3nj04809h2.cif
_cod_data_source_block azv181fin
_cod_depositor_comments 'Adding full bibliography for 7062886--7062889.cif.'
_cod_database_code 7062889
_shelx_shelxl_version_number 2018/3
_shelx_space_group_comment
;
The symmetry employed for this shelxl refinement is uniquely defined
by the following loop, which should always be used as a source of
symmetry information in preference to the above space-group names.
They are only intended as comments.
;
_shelx_estimated_absorpt_t_max 0.986
_shelx_estimated_absorpt_t_min 0.946
_olex2_refinement_description
;
1. Restrained distances
 O5B-H5B
 0.9 with sigma of 0.02
 O5A-H5A
 0.9 with sigma of 0.02
 O2B-C14B \\sim O2A-C14A \\sim O1B-C7B \\sim O1A-C7A \\sim O4B-C28B \\sim
O4A-C28A \\sim O3A-C21A ~
 O3B-C21B
 with sigma of 0.02
 Mn1B-O2B \\sim Mn1A-O2A
 with sigma of 0.02
 Mn1B-O1B \\sim Mn1A-O1A
 with sigma of 0.02
 Mn1B-O3B \\sim Mn1A-O3A
 with sigma of 0.02
 Mn1B-O4B \\sim Mn1A-O4A
 with sigma of 0.02
 Mn1B-O5B \\sim Mn1A-O5A
 with sigma of 0.02
 O5B-Mn2B \\sim O5A-Mn2A
 with sigma of 0.02
 O2B-Mn2B \\sim O2A-Mn2A
 with sigma of 0.02
 C12B-C13B \\sim C12A-C13A
 with sigma of 0.02
 C13B-C14B \\sim C13A-C14A
 with sigma of 0.02
 C13B-C15B \\sim C13A-C15A
 with sigma of 0.02
 C17B-C18B \\sim C17A-C18A
 with sigma of 0.02
 C18B-C19B \\sim C18A-C19A
 with sigma of 0.02
 C19B-C20B \\sim C19A-C20A
 with sigma of 0.02
 C20B-C21B \\sim C20A-C21A
 with sigma of 0.02
 C20A-C22A \\sim C20B-C22B
 with sigma of 0.02
 C22B-C23B \\sim C22A-C23A
 with sigma of 0.02
 C23B-C24B \\sim C23A-C24A
 with sigma of 0.02
 C24A-C25A \\sim C24B-C25B
 with sigma of 0.02
 C25B-C26B \\sim C25A-C26A
 with sigma of 0.02
 C26B-C27B \\sim C26A-C27A
 with sigma of 0.02
 C27B-C28B \\sim C27A-C28A
 with sigma of 0.02
 C28A-C23A \\sim C28B-C23B
 with sigma of 0.02
 C27B-C1B \\sim C27A-C1A
 with sigma of 0.02
 C1B-C2B \\sim C1A-C2A
 with sigma of 0.02
 C2B-C3B \\sim C2A-C3A
 with sigma of 0.02
 C5B-C6B \\sim C5A-C6A
 with sigma of 0.02
 C6B-C7B \\sim C6A-C7A
 with sigma of 0.02
 C7A-C2A \\sim C7B-C2B
 with sigma of 0.02
 C10A-C11A \\sim C10B-C11B
 with sigma of 0.02
 C11B-C12B \\sim C11A-C12A
 with sigma of 0.02
 C6B-C8B \\sim C6A-C8A
 with sigma of 0.02
 C3B-C4B \\sim C3A-C4A
 with sigma of 0.02
 C4B-C5B \\sim C4A-C5A
 with sigma of 0.02
 C4B-C31B \\sim C4A-C31A
 with sigma of 0.02
 C31B-C32B \\sim C31A-C34A
 with sigma of 0.02
 C31B-C33B \\sim C31A-C32A
 with sigma of 0.02
 C31B-C34B \\sim C31A-C33A
 with sigma of 0.02
 C32B-C35B \\sim C34A-C37A \\sim C34B-C39B \\sim C33A-C39A \\sim C32A-C35A
\\sim C33B-C37B
 with sigma of 0.02
 C40B-C35B \\sim C37A-C38A
 with sigma of 0.02
 C37A-C36A \\sim C35B-C36B
 with sigma of 0.02
 C36A-C35A \\sim C36B-C37B
 with sigma of 0.02
 C37B-C38B \\sim C35A-C40A
 with sigma of 0.02
 C38B-C39B \\sim C40A-C39A
 with sigma of 0.02
 C11B-C41B \\sim C11A-C41A
 with sigma of 0.02
 C41B-C42B \\sim C41A-C42A
 with sigma of 0.02
 C41B-C43B \\sim C41A-C43A
 with sigma of 0.02
 C41B-C44B \\sim C41A-C44A
 with sigma of 0.02
 C47B-C48B \\sim C47A-C48A
 with sigma of 0.02
 C48B-C49B \\sim C48A-C49A
 with sigma of 0.02
 C49B-C50B \\sim C49A-C50A
 with sigma of 0.02
 C42B-C45B \\sim C42A-C45A \\sim C44A-C49A \\sim C44B-C49B \\sim C43A-C47A
\\sim C43B-C47B
 with sigma of 0.02
 C46B-C47B \\sim C46A-C47A
 with sigma of 0.02
 C45B-C46B \\sim C45A-C46A
 with sigma of 0.02
 C15B-C16B \\sim C15A-C16A
 with sigma of 0.02
 C16B-C17B \\sim C16A-C17A
 with sigma of 0.02
 C21A-C16A \\sim C21B-C16B
 with sigma of 0.02
 C9A-C10A \\sim C9B-C10B
 with sigma of 0.02
 C8B-C9B \\sim C8A-C9A
 with sigma of 0.02
2. Uiso/Uaniso restraints and constraints
Uanis(C51A) \\sim Ueq, Uanis(C52A) \\sim Ueq, Uanis(C56A) \\sim Ueq,
Uanis(C55A) \\sim Ueq, Uanis(C60A) \\sim Ueq, Uanis(C59A) \\sim Ueq,
Uanis(C58A) \\sim Ueq, Uanis(C53A) \\sim Ueq, Uanis(C54A) \\sim Ueq,
Uanis(C57A) \\sim Ueq, Uanis(C51B) \\sim Ueq, Uanis(C54B) \\sim Ueq,
Uanis(C53B) \\sim Ueq, Uanis(C60B) \\sim Ueq, Uanis(C56B) \\sim Ueq,
Uanis(C55B) \\sim Ueq, Uanis(C57B) \\sim Ueq, Uanis(C58B) \\sim Ueq,
Uanis(C52B) \\sim Ueq, Uanis(C59B) \\sim Ueq: with sigma of 0.01 and sigma for
terminal atoms of 0.02
Uanis(C73B) \\sim Ueq, Uanis(C74B) \\sim Ueq, Uanis(C75B) \\sim Ueq,
Uanis(C76B) \\sim Ueq, Uanis(C72B) \\sim Ueq, Uanis(C83B) \\sim Ueq,
Uanis(C77B) \\sim Ueq, Uanis(C81B) \\sim Ueq, Uanis(C82B) \\sim Ueq,
Uanis(C80B) \\sim Ueq, Uanis(N72B) \\sim Ueq, Uanis(C73A) \\sim Ueq,
Uanis(C74A) \\sim Ueq, Uanis(C75A) \\sim Ueq, Uanis(C76A) \\sim Ueq,
Uanis(C72A) \\sim Ueq, Uanis(C83A) \\sim Ueq, Uanis(C78A) \\sim Ueq,
Uanis(C82A) \\sim Ueq, Uanis(N71A) \\sim Ueq, Uanis(C78B) \\sim Ueq,
Uanis(C79B) \\sim Ueq, Uanis(N73B) \\sim Ueq, Uanis(C77A) \\sim Ueq,
Uanis(C79A) \\sim Ueq, Uanis(C80A) \\sim Ueq, Uanis(C81A) \\sim Ueq,
Uanis(N72A) \\sim Ueq: with sigma of 0.01 and sigma for terminal atoms of 0.02
Uanis(C73A) \\sim Ueq, Uanis(C74A) \\sim Ueq, Uanis(C75A) \\sim Ueq,
Uanis(C76A) \\sim Ueq, Uanis(C72A) \\sim Ueq, Uanis(C83A) \\sim Ueq,
Uanis(C77A) \\sim Ueq, Uanis(C78A) \\sim Ueq, Uanis(C82A) \\sim Ueq,
Uanis(C79A) \\sim Ueq, Uanis(N71A) \\sim Ueq, Uanis(C73B) \\sim Ueq,
Uanis(C74B) \\sim Ueq, Uanis(C75B) \\sim Ueq, Uanis(C76B) \\sim Ueq,
Uanis(C72B) \\sim Ueq, Uanis(C83B) \\sim Ueq, Uanis(C81B) \\sim Ueq,
Uanis(C82B) \\sim Ueq, Uanis(N72B) \\sim Ueq, Uanis(C80A) \\sim Ueq,
Uanis(C81A) \\sim Ueq, Uanis(N72A) \\sim Ueq, Uanis(C77B) \\sim Ueq,
Uanis(C80B) \\sim Ueq, Uanis(C78B) \\sim Ueq, Uanis(C79B) \\sim Ueq,
Uanis(N73B) \\sim Ueq: with sigma of 0.01 and sigma for terminal atoms of 0.02
Uanis(C69A) \\sim Ueq, Uanis(C68A) \\sim Ueq, Uanis(C67A) \\sim Ueq,
Uanis(C63A) \\sim Ueq, Uanis(C61A) \\sim Ueq, Uanis(C62A) \\sim Ueq,
Uanis(C65A) \\sim Ueq, Uanis(C70A) \\sim Ueq, Uanis(C66A) \\sim Ueq,
Uanis(C62B) \\sim Ueq, Uanis(C61B) \\sim Ueq, Uanis(C63B) \\sim Ueq,
Uanis(C67B) \\sim Ueq, Uanis(C66B) \\sim Ueq, Uanis(C68B) \\sim Ueq,
Uanis(C65B) \\sim Ueq, Uanis(C70B) \\sim Ueq, Uanis(C69B) \\sim Ueq,
Uanis(C64B) \\sim Ueq, Uanis(C64A) \\sim Ueq: with sigma of 0.01 and sigma for
terminal atoms of 0.02
Uanis(O4B) = Uanis(O4A) = Uanis(O3B) = Uanis(O3A) = Uanis(O5B) = Uanis(O5A) =
Uanis(O2B) = Uanis(O2A) = Uanis(O1A) = Uanis(O1B)
Uanis(Mn1B) = Uanis(Mn1A) = Uanis(Mn2B) = Uanis(Mn2A)
Uanis(C32A) = Uanis(C35A) = Uanis(C31A) = Uanis(C33A) = Uanis(C34A) =
Uanis(C40A) = Uanis(C36A) = Uanis(C39A) = Uanis(C38A) = Uanis(C37A) =
Uanis(C36B) = Uanis(C35B) = Uanis(C32B) = Uanis(C40B) = Uanis(C37B) =
Uanis(C38B) = Uanis(C39B) = Uanis(C33B) = Uanis(C31B) = Uanis(C34B)
Uanis(C43A) = Uanis(C47A) = Uanis(C45A) = Uanis(C41A) = Uanis(C44A) =
Uanis(C46A) = Uanis(C42A) = Uanis(C49A) = Uanis(C48A) = Uanis(C50A) =
Uanis(C42B) = Uanis(C43B) = Uanis(C41B) = Uanis(C46B) = Uanis(C47B) =
Uanis(C48B) = Uanis(C49B) = Uanis(C50B) = Uanis(C44B) = Uanis(C45B)
Uanis(C51A) = Uanis(C52A) = Uanis(C56A) = Uanis(C55A) = Uanis(C60A) =
Uanis(C59A) = Uanis(C58A) = Uanis(C53A) = Uanis(C54A) = Uanis(C57A) =
Uanis(C51B) = Uanis(C54B) = Uanis(C53B) = Uanis(C60B) = Uanis(C56B) =
Uanis(C55B) = Uanis(C57B) = Uanis(C58B) = Uanis(C52B) = Uanis(C59B)
Uanis(C26A) = Uanis(C24A) = Uanis(C25A) = Uanis(C26B) = Uanis(C25B) =
Uanis(C24B) = Uanis(C28A) = Uanis(C27A) = Uanis(C23A) = Uanis(C1B) =
Uanis(C27B) = Uanis(C23B) = Uanis(C28B) = Uanis(C5A) = Uanis(C3A) = Uanis(C6A)
= Uanis(C2A) = Uanis(C4A) = Uanis(C1A) = Uanis(C6B) = Uanis(C5B) = Uanis(C4B) =
Uanis(C3B) = Uanis(C2B) = Uanis(C7A) = Uanis(C7B) = Uanis(C8A) = Uanis(C8B) =
Uanis(C10A) = Uanis(C12A) = Uanis(C11A) = Uanis(C12B) = Uanis(C10B) =
Uanis(C11B) = Uanis(C9A) = Uanis(C9B) = Uanis(C16A) = Uanis(C21A) = Uanis(C14A)
= Uanis(C13A) = Uanis(C15A) = Uanis(C16B) = Uanis(C21B) = Uanis(C15B) =
Uanis(C13B) = Uanis(C14B) = Uanis(C17B) = Uanis(C17A) = Uanis(C20A) =
Uanis(C19A) = Uanis(C18A) = Uanis(C20B) = Uanis(C19B) = Uanis(C18B) =
Uanis(C22A) = Uanis(C22B)
Uanis(C73B) = Uanis(C74B) = Uanis(C75B) = Uanis(C76B) = Uanis(C72B) =
Uanis(C83B) = Uanis(C77B) = Uanis(C81B) = Uanis(C82B) = Uanis(C80B) =
Uanis(C78B) = Uanis(C79B) = Uanis(N72B) = Uanis(N73B) = Uanis(C73A) =
Uanis(C74A) = Uanis(C75A) = Uanis(C76A) = Uanis(C72A) = Uanis(C83A) =
Uanis(C77A) = Uanis(C78A) = Uanis(C82A) = Uanis(C79A) = Uanis(C80A) =
Uanis(N71A) = Uanis(N72A) = Uanis(C81A)
Uanis(C73A) = Uanis(C74A) = Uanis(C75A) = Uanis(C76A) = Uanis(C72A) =
Uanis(C83A) = Uanis(C77A) = Uanis(C78A) = Uanis(C82A) = Uanis(C79A) =
Uanis(C80A) = Uanis(C81A) = Uanis(N71A) = Uanis(N72A) = Uanis(C73B) =
Uanis(C74B) = Uanis(C75B) = Uanis(C76B) = Uanis(C72B) = Uanis(C83B) =
Uanis(C77B) = Uanis(C81B) = Uanis(C82B) = Uanis(C80B) = Uanis(C78B) =
Uanis(N72B) = Uanis(N73B) = Uanis(C79B)
Uanis(C69A) = Uanis(C68A) = Uanis(C67A) = Uanis(C63A) = Uanis(C61A) =
Uanis(C62A) = Uanis(C65A) = Uanis(C70A) = Uanis(C64A) = Uanis(C66A) =
Uanis(C62B) = Uanis(C61B) = Uanis(C63B) = Uanis(C67B) = Uanis(C66B) =
Uanis(C68B) = Uanis(C65B) = Uanis(C70B) = Uanis(C69B) = Uanis(C64B)
3. Others
 Sof(O2B)=Sof(Mn1B)=Sof(O3B)=Sof(O4B)=Sof(O1B)=Sof(Mn2B)=Sof(O5B)=Sof(C6B)=
 Sof(C5B)=Sof(H5BA)=Sof(C4B)=Sof(C3B)=Sof(H3B)=Sof(C2B)=Sof(C7B)=Sof(C8B)=
 Sof(H8BA)=Sof(H8BB)=Sof(C1B)=Sof(H1BA)=Sof(H1BB)=Sof(C27B)=Sof(C26B)=Sof(H26B)=
 Sof(C25B)=Sof(C24B)=Sof(H24B)=Sof(C23B)=Sof(C28B)=Sof(C22B)=Sof(H22C)=
 Sof(H22D)=Sof(C20B)=Sof(C19B)=Sof(H19B)=Sof(C18B)=Sof(C17B)=Sof(H17B)=
 Sof(C16B)=Sof(C21B)=Sof(C15B)=Sof(H15C)=Sof(H15D)=Sof(C13B)=Sof(C12B)=
 Sof(H12B)=Sof(C14B)=Sof(C9B)=Sof(C10B)=Sof(H10B)=Sof(C11B)=Sof(C42B)=Sof(H42C)=
 Sof(H42D)=Sof(C43B)=Sof(H43C)=Sof(H43D)=Sof(C41B)=Sof(C46B)=Sof(H46C)=
 Sof(H46D)=Sof(C47B)=Sof(H47B)=Sof(C48B)=Sof(H48B)=Sof(C49B)=Sof(H49B)=
 Sof(C50B)=Sof(H50C)=Sof(H50D)=Sof(C44B)=Sof(H44C)=Sof(H44D)=Sof(C45B)=
 Sof(H45B)=Sof(C36B)=Sof(H36C)=Sof(H36D)=Sof(C35B)=Sof(H35B)=Sof(C32B)=
 Sof(H32C)=Sof(H32D)=Sof(C40B)=Sof(H40C)=Sof(H40D)=Sof(C37B)=Sof(H37B)=
 Sof(C38B)=Sof(H38C)=Sof(H38D)=Sof(C39B)=Sof(H39B)=Sof(C33B)=Sof(H33C)=
 Sof(H33D)=Sof(C31B)=Sof(C34B)=Sof(H34C)=Sof(H34D)=Sof(C62B)=Sof(H62C)=
 Sof(H62D)=Sof(C61B)=Sof(C63B)=Sof(H63C)=Sof(H63D)=Sof(C67B)=Sof(H67B)=
 Sof(C66B)=Sof(H66C)=Sof(H66D)=Sof(C68B)=Sof(H68C)=Sof(H68D)=Sof(C65B)=
 Sof(H65B)=Sof(C70B)=Sof(H70C)=Sof(H70D)=Sof(C69B)=Sof(H69B)=Sof(C64B)=
 Sof(H64C)=Sof(H64D)=Sof(C51B)=Sof(C54B)=Sof(H54C)=Sof(H54D)=Sof(C53B)=
 Sof(H53C)=Sof(H53D)=Sof(C60B)=Sof(H60B)=Sof(C56B)=Sof(H56B)=Sof(H56C)=
 Sof(C55B)=Sof(H55C)=Sof(C57B)=Sof(H57C)=Sof(H57D)=Sof(C58B)=Sof(H58B)=
 Sof(C52B)=Sof(H52C)=Sof(H52D)=Sof(C59B)=Sof(H59C)=Sof(H59D)=Sof(C73A)=
 Sof(H73A)=Sof(C74A)=Sof(H74A)=Sof(C75A)=Sof(C76A)=Sof(C72A)=Sof(H72A)=
 Sof(C83A)=Sof(H83A)=Sof(C77A)=Sof(C78A)=Sof(C82A)=Sof(H82A)=Sof(C79A)=
 Sof(H79A)=Sof(C80A)=Sof(H80A)=Sof(C81A)=Sof(H81A)=Sof(N71A)=Sof(N72A)=Sof(H5B)=
 1-FVAR(1)
 Sof(Mn2A)=Sof(Mn1A)=Sof(O3A)=Sof(O1A)=Sof(O2A)=Sof(O5A)=Sof(O4A)=Sof(C16A)=
 Sof(C21A)=Sof(C8A)=Sof(H8AA)=Sof(H8AB)=Sof(C9A)=Sof(C14A)=Sof(C7A)=Sof(C20A)=
 Sof(C13A)=Sof(C19A)=Sof(H19A)=Sof(C5A)=Sof(H5AA)=Sof(C17A)=Sof(H17A)=Sof(C28A)=
 Sof(C3A)=Sof(H3A)=Sof(C15A)=Sof(H15A)=Sof(H15B)=Sof(C6A)=Sof(C22A)=Sof(H22A)=
 Sof(H22B)=Sof(C2A)=Sof(C27A)=Sof(C4A)=Sof(C1A)=Sof(H1AA)=Sof(H1AB)=Sof(C32A)=
 Sof(H32A)=Sof(H32B)=Sof(C10A)=Sof(H10A)=Sof(C26A)=Sof(H26A)=Sof(C18A)=
 Sof(C23A)=Sof(C12A)=Sof(H12A)=Sof(C24A)=Sof(H24A)=Sof(C35A)=Sof(H35A)=
 Sof(C31A)=Sof(C33A)=Sof(H33A)=Sof(H33B)=Sof(C34A)=Sof(H34A)=Sof(H34B)=
 Sof(C40A)=Sof(H40A)=Sof(H40B)=Sof(C11A)=Sof(C43A)=Sof(H43A)=Sof(H43B)=
 Sof(C25A)=Sof(C36A)=Sof(H36A)=Sof(H36B)=Sof(C47A)=Sof(H47A)=Sof(C45A)=
 Sof(H45A)=Sof(C41A)=Sof(C39A)=Sof(H39A)=Sof(C38A)=Sof(H38A)=Sof(H38B)=
 Sof(C37A)=Sof(H37A)=Sof(C44A)=Sof(H44A)=Sof(H44B)=Sof(C46A)=Sof(H46A)=
 Sof(H46B)=Sof(C42A)=Sof(H42A)=Sof(H42B)=Sof(C49A)=Sof(H49A)=Sof(C48A)=
 Sof(H48A)=Sof(C50A)=Sof(H50A)=Sof(H50B)=Sof(C69A)=Sof(H69A)=Sof(C68A)=
 Sof(H68A)=Sof(H68B)=Sof(C67A)=Sof(H67A)=Sof(C63A)=Sof(H63A)=Sof(H63B)=
 Sof(C61A)=Sof(C62A)=Sof(H62A)=Sof(H62B)=Sof(C65A)=Sof(H65A)=Sof(C70A)=
 Sof(H70A)=Sof(H70B)=Sof(C64A)=Sof(H64A)=Sof(H64B)=Sof(C66A)=Sof(H66A)=
 Sof(H66B)=Sof(C51A)=Sof(C52A)=Sof(H52A)=Sof(H52B)=Sof(C56A)=Sof(H56A)=
 Sof(C55A)=Sof(H55A)=Sof(H55B)=Sof(C60A)=Sof(H60A)=Sof(C59A)=Sof(H59A)=
 Sof(H59B)=Sof(C58A)=Sof(H58A)=Sof(C53A)=Sof(H53A)=Sof(H53B)=Sof(C54A)=
 Sof(H54A)=Sof(H54B)=Sof(C57A)=Sof(H57A)=Sof(H57B)=Sof(C73B)=Sof(H73B)=
 Sof(C74B)=Sof(H74B)=Sof(C75B)=Sof(C76B)=Sof(C72B)=Sof(H72B)=Sof(C83B)=
 Sof(H83B)=Sof(C77B)=Sof(C81B)=Sof(C82B)=Sof(H82B)=Sof(C80B)=Sof(H80B)=
 Sof(C78B)=Sof(H78B)=Sof(C79B)=Sof(H79B)=Sof(N72B)=Sof(N73B)=Sof(H5A)=FVAR(1)
4.a Free rotating group:
 C69A(C68A,C67A,C63A,C61A,C62A,C65A,C70A,C64A,C66A), C62B(C61B,C63B,C67B,C66B,
 C68B,C65B,C70B,C69B,C64B), C51A(C52A,C56A,C55A,C60A,C59A,C58A,C53A,C54A,C57A),
 C51B(C54B,C53B,C60B,C56B,C55B,C57B,C58B,C52B,C59B), C73B(C74B,C75B,C76B,C72B,
 C83B,C77B,C81B,C82B,C80B,C78B,C79B,N72B,N73B), C73A(C74A,C75A,C76A,C72A,C83A,
 C77A,C78A,C82A,C79A,C80A,C81A,N71A,N72A,H5A,H5B)
4.b Ternary CH refined with riding coordinates:
 C35A(H35A), C47A(H47A), C45A(H45A), C39A(H39A), C37A(H37A), C49A(H49A),
 C47B(H47B), C49B(H49B), C45B(H45B), C35B(H35B), C37B(H37B), C39B(H39B),
 C69A(H69A), C67A(H67A), C65A(H65A), C67B(H67B), C65B(H65B), C69B(H69B),
 C56A(H56A), C60A(H60A), C58A(H58A), C60B(H60B), C55B(H55C), C58B(H58B)
4.c Secondary CH2 refined with riding coordinates:
 C8A(H8AA,H8AB), C15A(H15A,H15B), C22A(H22A,H22B), C1A(H1AA,H1AB), C32A(H32A,
 H32B), C33A(H33A,H33B), C34A(H34A,H34B), C40A(H40A,H40B), C43A(H43A,H43B),
 C36A(H36A,H36B), C38A(H38A,H38B), C44A(H44A,H44B), C46A(H46A,H46B), C42A(H42A,
 H42B), C50A(H50A,H50B), C8B(H8BA,H8BB), C1B(H1BA,H1BB), C22B(H22C,H22D),
 C15B(H15C,H15D), C42B(H42C,H42D), C43B(H43C,H43D), C46B(H46C,H46D), C50B(H50C,
 H50D), C44B(H44C,H44D), C36B(H36C,H36D), C32B(H32C,H32D), C40B(H40C,H40D),
 C38B(H38C,H38D), C33B(H33C,H33D), C34B(H34C,H34D), C68A(H68A,H68B), C63A(H63A,
 H63B), C62A(H62A,H62B), C70A(H70A,H70B), C64A(H64A,H64B), C66A(H66A,H66B),
 C62B(H62C,H62D), C63B(H63C,H63D), C66B(H66C,H66D), C68B(H68C,H68D), C70B(H70C,
 H70D), C64B(H64C,H64D), C52A(H52A,H52B), C55A(H55A,H55B), C59A(H59A,H59B),
 C53A(H53A,H53B), C54A(H54A,H54B), C57A(H57A,H57B), C54B(H54C,H54D), C53B(H53C,
 H53D), C56B(H56B,H56C), C57B(H57C,H57D), C52B(H52C,H52D), C59B(H59C,H59D)
4.d Aromatic/amide H refined with riding coordinates:
 C19A(H19A), C5A(H5AA), C17A(H17A), C3A(H3A), C10A(H10A), C26A(H26A),
 C12A(H12A), C24A(H24A), C48A(H48A), C5B(H5BA), C3B(H3B), C26B(H26B),
 C24B(H24B), C19B(H19B), C17B(H17B), C12B(H12B), C10B(H10B), C48B(H48B),
 C73B(H73B), C74B(H74B), C72B(H72B), C83B(H83B), C82B(H82B), C80B(H80B),
 C78B(H78B), C79B(H79B), C73A(H73A), C74A(H74A), C72A(H72A), C83A(H83A),
 C82A(H82A), C79A(H79A), C80A(H80A), C81A(H81A)
;
_smtbx_masks_void_probe_radius 1.2
_smtbx_masks_void_truncation_radius 1.2
_olex2_submission_special_instructions 'No special instructions were received'

loop_
_space_group_symop_operation_xyz
'x, y, z'
'-x+1/2, y+1/2, -z+1/2'
'-x, -y, -z'
'x-1/2, -y-1/2, z-1/2'

loop_
_atom_site_label
_atom_site_type_symbol
_atom_site_fract_x
_atom_site_fract_y
_atom_site_fract_z
_atom_site_U_iso_or_equiv
_atom_site_adp_type
_atom_site_occupancy
_atom_site_site_symmetry_order
_atom_site_calc_flag
_atom_site_refinement_flags_posn
_atom_site_refinement_flags_adp
_atom_site_refinement_flags_occupancy
_atom_site_disorder_assembly
_atom_site_disorder_group
Mn2A Mn 0.5291(2) 0.45841(14) 0.5458(3) 0.0651(3) Uani 0.567(3) 1 d D . P A 1
Mn1A Mn 0.4043(8) 0.42626(16) 0.43106(16) 0.0651(3) Uani 0.567(3) 1 d D . P A 1
O3A O 0.4762(12) 0.4778(4) 0.3919(5) 0.0640(6) Uani 0.567(3) 1 d D . P A 1
O1A O 0.3359(11) 0.3730(4) 0.4625(4) 0.0640(6) Uani 0.567(3) 1 d D . P A 1
O2A O 0.5354(14) 0.4087(8) 0.4722(8) 0.0640(6) Uani 0.567(3) 1 d D . P A 1
O5A O 0.3939(7) 0.4814(3) 0.4931(4) 0.0640(6) Uani 0.567(3) 1 d D . P A 1
O4A O 0.2781(9) 0.4452(4) 0.3882(3) 0.0640(6) Uani 0.567(3) 1 d D . P A 1
C16A C 0.6296(9) 0.4603(5) 0.3468(5) 0.0641(5) Uani 0.567(3) 1 d D . P A 1
C21A C 0.5278(9) 0.4769(7) 0.3443(5) 0.0641(5) Uani 0.567(3) 1 d D . P A 1
C8A C 0.497(3) 0.3075(14) 0.4973(13) 0.0641(5) Uani 0.567(3) 1 d D . P A 1
H8AA H 0.477169 0.333477 0.523538 0.077 Uiso 0.567(3) 1 calc R U P A 1
H8AB H 0.521677 0.278682 0.521078 0.077 Uiso 0.567(3) 1 calc R U P A 1
C9A C 0.582(2) 0.3261(11) 0.4668(17) 0.0641(5) Uani 0.567(3) 1 d D . P A 1
C14A C 0.5953(17) 0.3743(6) 0.4515(12) 0.0641(5) Uani 0.567(3) 1 d D . P A 1
C7A C 0.333(2) 0.3283(6) 0.4365(11) 0.0641(5) Uani 0.567(3) 1 d D . P A 1
C20A C 0.4561(9) 0.4913(6) 0.2962(5) 0.0641(5) Uani 0.567(3) 1 d D . P A 1
C13A C 0.6722(11) 0.3906(4) 0.4214(6) 0.0641(5) Uani 0.567(3) 1 d D . P A 1
C19A C 0.4959(8) 0.4907(4) 0.2438(5) 0.0641(5) Uani 0.567(3) 1 d D . P A 1
H19A H 0.453514 0.500787 0.210324 0.077 Uiso 0.567(3) 1 calc R U P A 1
C5A C 0.3951(13) 0.2445(6) 0.4377(6) 0.0641(5) Uani 0.567(3) 1 d D . P A 1
H5AA H 0.443761 0.221043 0.453713 0.077 Uiso 0.567(3) 1 calc R U P A 1
C17A C 0.6521(9) 0.4580(4) 0.2887(4) 0.0641(5) Uani 0.567(3) 1 d D . P A 1
H17A H 0.714255 0.441905 0.282968 0.077 Uiso 0.567(3) 1 calc R U P A 1
C28A C 0.2540(11) 0.4282(4) 0.3337(4) 0.0641(5) Uani 0.567(3) 1 d D . P A 1
C3A C 0.2490(12) 0.2637(4) 0.3738(6) 0.0641(5) Uani 0.567(3) 1 d D . P A 1
H3A H 0.195802 0.254589 0.344855 0.077 Uiso 0.567(3) 1 calc R U P A 1
C15A C 0.6888(13) 0.4442(5) 0.4037(6) 0.0641(5) Uani 0.567(3) 1 d D . P A 1
H15A H 0.669502 0.466116 0.434502 0.077 Uiso 0.567(3) 1 calc R U P A 1
H15B H 0.762688 0.449052 0.400986 0.077 Uiso 0.567(3) 1 calc R U P A 1
C6A C 0.4053(16) 0.2925(6) 0.4576(7) 0.0641(5) Uani 0.567(3) 1 d D . P A 1
C22A C 0.3437(9) 0.5034(5) 0.2967(7) 0.0641(5) Uani 0.567(3) 1 d D . P A 1
H22A H 0.322499 0.527512 0.265839 0.077 Uiso 0.567(3) 1 calc R U P A 1
H22B H 0.333151 0.518825 0.333993 0.077 Uiso 0.567(3) 1 calc R U P A 1
C2A C 0.2553(16) 0.3131(5) 0.3931(7) 0.0641(5) Uani 0.567(3) 1 d D . P A 1
C27A C 0.2004(10) 0.3827(4) 0.3222(4) 0.0641(5) Uani 0.567(3) 1 d D . P A 1
C4A C 0.3191(12) 0.2280(5) 0.3961(6) 0.0641(5) Uani 0.567(3) 1 d D . P A 1
C1A C 0.1746(11) 0.3516(4) 0.3720(5) 0.0641(5) Uani 0.567(3) 1 d D . P A 1
H1AA H 0.109113 0.334419 0.360520 0.077 Uiso 0.567(3) 1 calc R U P A 1
H1AB H 0.164015 0.373782 0.404494 0.077 Uiso 0.567(3) 1 calc R U P A 1
C32A C 0.232(3) 0.1684(7) 0.3230(17) 0.0886(11) Uani 0.567(3) 1 d D . P A 1
H32A H 0.250183 0.189719 0.291438 0.106 Uiso 0.567(3) 1 calc R U P A 1
H32B H 0.163987 0.178902 0.333135 0.106 Uiso 0.567(3) 1 calc R U P A 1
C10A C 0.6578(8) 0.2928(4) 0.4541(5) 0.0641(5) Uani 0.567(3) 1 d D . P A 1
H10A H 0.654355 0.260035 0.468159 0.077 Uiso 0.567(3) 1 calc R U P A 1
C26A C 0.1732(9) 0.3689(4) 0.2660(4) 0.0641(5) Uani 0.567(3) 1 d D . P A 1
H26A H 0.136752 0.338853 0.258651 0.077 Uiso 0.567(3) 1 calc R U P A 1
C18A C 0.5952(8) 0.4761(4) 0.2385(5) 0.0641(5) Uani 0.567(3) 1 d D . P A 1
C23A C 0.2770(10) 0.4568(4) 0.2878(5) 0.0641(5) Uani 0.567(3) 1 d D . P A 1
C12A C 0.7449(9) 0.3547(3) 0.4062(5) 0.0641(5) Uani 0.567(3) 1 d D . P A 1
H12A H 0.799070 0.364537 0.385095 0.077 Uiso 0.567(3) 1 calc R U P A 1
C24A C 0.2504(9) 0.4408(4) 0.2317(5) 0.0641(5) Uani 0.567(3) 1 d D . P A 1
H24A H 0.269451 0.460322 0.200888 0.077 Uiso 0.567(3) 1 calc R U P A 1
C35A C 0.2267(14) 0.1146(6) 0.3033(9) 0.0886(11) Uani 0.567(3) 1 d D . P A 1
H35A H 0.177987 0.110359 0.267608 0.106 Uiso 0.567(3) 1 calc R U P A 1
C31A C 0.3112(16) 0.1739(6) 0.3752(11) 0.0886(11) Uani 0.567(3) 1 d D . P A 1
C33A C 0.2770(13) 0.1458(5) 0.4261(10) 0.0886(11) Uani 0.567(3) 1 d D . P A 1
H33A H 0.210978 0.159162 0.435659 0.106 Uiso 0.567(3) 1 calc R U P A 1
H33B H 0.328161 0.149974 0.460153 0.106 Uiso 0.567(3) 1 calc R U P A 1
C34A C 0.4168(14) 0.1527(4) 0.3648(7) 0.0886(11) Uani 0.567(3) 1 d D . P A 1
H34A H 0.442591 0.170103 0.332082 0.106 Uiso 0.567(3) 1 calc R U P A 1
H34B H 0.466191 0.157923 0.399370 0.106 Uiso 0.567(3) 1 calc R U P A 1
C40A C 0.1911(12) 0.0856(5) 0.3544(6) 0.0886(11) Uani 0.567(3) 1 d D . P A 1
H40A H 0.184252 0.050292 0.343692 0.106 Uiso 0.567(3) 1 calc R U P A 1
H40B H 0.122677 0.097677 0.361554 0.106 Uiso 0.567(3) 1 calc R U P A 1
C11A C 0.7359(8) 0.3043(3) 0.4229(5) 0.0641(5) Uani 0.567(3) 1 d D . P A 1
C43A C 0.7649(12) 0.2190(5) 0.3844(11) 0.0906(10) Uani 0.567(3) 1 d D . P A 1
H43A H 0.726475 0.226879 0.346622 0.109 Uiso 0.567(3) 1 calc R U P A 1
H43B H 0.715537 0.206708 0.409959 0.109 Uiso 0.567(3) 1 calc R U P A 1
C25A C 0.1970(9) 0.3972(3) 0.2190(5) 0.0641(5) Uani 0.567(3) 1 d D . P A 1
C36A C 0.3314(11) 0.0890(4) 0.2974(6) 0.0886(11) Uani 0.567(3) 1 d D . P A 1
H36A H 0.320669 0.053103 0.291780 0.106 Uiso 0.567(3) 1 calc R U P A 1
H36B H 0.360469 0.102261 0.263329 0.106 Uiso 0.567(3) 1 calc R U P A 1
C47A C 0.8424(11) 0.1788(5) 0.3764(7) 0.0906(10) Uani 0.567(3) 1 d D . P A 1
H47A H 0.805522 0.148703 0.360262 0.109 Uiso 0.567(3) 1 calc R U P A 1
C45A C 0.9669(11) 0.2464(5) 0.3585(7) 0.0906(10) Uani 0.567(3) 1 d D . P A 1
H45A H 1.015029 0.259404 0.331956 0.109 Uiso 0.567(3) 1 calc R U P A 1
C41A C 0.8144(11) 0.2653(4) 0.4097(7) 0.0906(10) Uani 0.567(3) 1 d D . P A 1
C39A C 0.2649(11) 0.0901(4) 0.4112(7) 0.0886(11) Uani 0.567(3) 1 d D . P A 1
H39A H 0.238388 0.071303 0.443242 0.106 Uiso 0.567(3) 1 calc R U P A 1
C38A C 0.3671(13) 0.0715(5) 0.3996(7) 0.0886(11) Uani 0.567(3) 1 d D . P A 1
H38A H 0.415838 0.075244 0.434746 0.106 Uiso 0.567(3) 1 calc R U P A 1
H38B H 0.361824 0.035862 0.390230 0.106 Uiso 0.567(3) 1 calc R U P A 1
C37A C 0.4069(12) 0.0980(4) 0.3517(6) 0.0886(11) Uani 0.567(3) 1 d D . P A 1
H37A H 0.475453 0.084348 0.345504 0.106 Uiso 0.567(3) 1 calc R U P A 1
C44A C 0.8754(11) 0.2502(5) 0.4655(6) 0.0906(10) Uani 0.567(3) 1 d D . P A 1
H44A H 0.828357 0.236635 0.491803 0.109 Uiso 0.567(3) 1 calc R U P A 1
H44B H 0.909053 0.279677 0.484091 0.109 Uiso 0.567(3) 1 calc R U P A 1
C46A C 0.9115(11) 0.1990(5) 0.3314(7) 0.0906(10) Uani 0.567(3) 1 d D . P A 1
H46A H 0.869404 0.207471 0.295019 0.109 Uiso 0.567(3) 1 calc R U P A 1
H46B H 0.962470 0.173842 0.323200 0.109 Uiso 0.567(3) 1 calc R U P A 1
C42A C 0.8880(10) 0.2849(5) 0.3673(7) 0.0906(10) Uani 0.567(3) 1 d D . P A 1
H42A H 0.848628 0.293063 0.329918 0.109 Uiso 0.567(3) 1 calc R U P A 1
H42B H 0.922199 0.315304 0.382985 0.109 Uiso 0.567(3) 1 calc R U P A 1
C49A C 0.9561(10) 0.2117(4) 0.4563(7) 0.0906(10) Uani 0.567(3) 1 d D . P A 1
H49A H 0.996987 0.203166 0.493606 0.109 Uiso 0.567(3) 1 calc R U P A 1
C48A C 0.8998(11) 0.1664(5) 0.4303(6) 0.0906(10) Uani 0.567(3) 1 d D . P A 1
H48A H 0.902383 0.134588 0.447419 0.109 Uiso 0.567(3) 1 calc R U P A 1
C50A C 1.0254(12) 0.2303(5) 0.4132(6) 0.0906(10) Uani 0.567(3) 1 d D . P A 1
H50A H 1.066389 0.258380 0.430241 0.109 Uiso 0.567(3) 1 calc R U P A 1
H50B H 1.073277 0.203673 0.405094 0.109 Uiso 0.567(3) 1 calc R U P A 1
O2B O 0.5273(18) 0.4100(11) 0.4708(10) 0.0640(6) Uani 0.433(3) 1 d D . P A 2
Mn1B Mn 0.4002(10) 0.4289(2) 0.4244(2) 0.0651(3) Uani 0.433(3) 1 d D . P A 2
O3B O 0.4786(16) 0.4824(6) 0.3972(6) 0.0640(6) Uani 0.433(3) 1 d D . P A 2
O4B O 0.2818(12) 0.4462(6) 0.3760(4) 0.0640(6) Uani 0.433(3) 1 d D . P A 2
O1B O 0.3335(14) 0.3732(5) 0.4514(5) 0.0640(6) Uani 0.433(3) 1 d D . P A 2
Mn2B Mn 0.5510(3) 0.46112(18) 0.5445(3) 0.0651(3) Uani 0.433(3) 1 d D . P A 2
O5B O 0.4014(9) 0.4745(4) 0.4991(5) 0.0640(6) Uani 0.433(3) 1 d D . P A 2
C6B C 0.413(2) 0.2927(7) 0.4531(10) 0.0641(5) Uani 0.433(3) 1 d D . P A 2
C5B C 0.4074(17) 0.2456(8) 0.4298(8) 0.0641(5) Uani 0.433(3) 1 d D . P A 2
H5BA H 0.458338 0.222175 0.443133 0.077 Uiso 0.433(3) 1 calc R U P A 2
C4B C 0.3307(16) 0.2316(7) 0.3877(8) 0.0641(5) Uani 0.433(3) 1 d D . P A 2
C3B C 0.2624(16) 0.2679(6) 0.3645(8) 0.0641(5) Uani 0.433(3) 1 d D . P A 2
H3B H 0.215514 0.259250 0.332131 0.077 Uiso 0.433(3) 1 calc R U P A 2
C2B C 0.259(2) 0.3158(6) 0.3858(9) 0.0641(5) Uani 0.433(3) 1 d D . P A 2
C7B C 0.337(3) 0.3264(8) 0.4315(14) 0.0641(5) Uani 0.433(3) 1 d D . P A 2
C8B C 0.499(3) 0.3096(18) 0.4967(16) 0.0641(5) Uani 0.433(3) 1 d D . P A 2
H8BA H 0.476814 0.338154 0.518700 0.077 Uiso 0.433(3) 1 calc R U P A 2
H8BB H 0.519884 0.282614 0.523986 0.077 Uiso 0.433(3) 1 calc R U P A 2
C1B C 0.1847(15) 0.3537(6) 0.3567(6) 0.0641(5) Uani 0.433(3) 1 d D . P A 2
H1BA H 0.121836 0.336270 0.340497 0.077 Uiso 0.433(3) 1 calc R U P A 2
H1BB H 0.165264 0.376838 0.386388 0.077 Uiso 0.433(3) 1 calc R U P A 2
C27B C 0.2243(13) 0.3830(5) 0.3098(5) 0.0641(5) Uani 0.433(3) 1 d D . P A 2
C26B C 0.2082(12) 0.3672(5) 0.2527(5) 0.0641(5) Uani 0.433(3) 1 d D . P A 2
H26B H 0.174360 0.336618 0.244634 0.077 Uiso 0.433(3) 1 calc R U P A 2
C25B C 0.2396(12) 0.3943(4) 0.2067(6) 0.0641(5) Uani 0.433(3) 1 d D . P A 2
C24B C 0.2855(11) 0.4399(5) 0.2208(6) 0.0641(5) Uani 0.433(3) 1 d D . P A 2
H24B H 0.305435 0.460004 0.190682 0.077 Uiso 0.433(3) 1 calc R U P A 2
C23B C 0.3031(12) 0.4567(5) 0.2768(6) 0.0641(5) Uani 0.433(3) 1 d D . P A 2
C28B C 0.2736(15) 0.4298(5) 0.3219(5) 0.0641(5) Uani 0.433(3) 1 d D . P A 2
C22B C 0.3653(11) 0.5040(6) 0.2890(9) 0.0641(5) Uani 0.433(3) 1 d D . P A 2
H22C H 0.345296 0.528814 0.258731 0.077 Uiso 0.433(3) 1 calc R U P A 2
H22D H 0.351840 0.518043 0.326535 0.077 Uiso 0.433(3) 1 calc R U P A 2
C20B C 0.4763(12) 0.4919(8) 0.2901(7) 0.0641(5) Uani 0.433(3) 1 d D . P A 2
C19B C 0.5296(10) 0.4929(6) 0.2437(7) 0.0641(5) Uani 0.433(3) 1 d D . P A 2
H19B H 0.496304 0.505084 0.208401 0.077 Uiso 0.433(3) 1 calc R U P A 2
C18B C 0.6293(11) 0.4772(5) 0.2451(6) 0.0641(5) Uani 0.433(3) 1 d D . P A 2
C17B C 0.6789(11) 0.4610(5) 0.2986(6) 0.0641(5) Uani 0.433(3) 1 d D . P A 2
H17B H 0.749016 0.452123 0.305239 0.077 Uiso 0.433(3) 1 calc R U P A 2
C16B C 0.6097(11) 0.4599(7) 0.3411(6) 0.0641(5) Uani 0.433(3) 1 d D . P A 2
C21B C 0.5107(12) 0.4772(9) 0.3456(6) 0.0641(5) Uani 0.433(3) 1 d D . P A 2
C15B C 0.6760(17) 0.4420(6) 0.3949(8) 0.0641(5) Uani 0.433(3) 1 d D . P A 2
H15C H 0.661898 0.463483 0.427362 0.077 Uiso 0.433(3) 1 calc R U P A 2
H15D H 0.748473 0.447148 0.388798 0.077 Uiso 0.433(3) 1 calc R U P A 2
C13B C 0.6642(14) 0.3881(6) 0.4137(7) 0.0641(5) Uani 0.433(3) 1 d D . P A 2
C12B C 0.7276(12) 0.3530(4) 0.3889(6) 0.0641(5) Uani 0.433(3) 1 d D . P A 2
H12B H 0.777403 0.363300 0.364974 0.077 Uiso 0.433(3) 1 calc R U P A 2
C14B C 0.593(2) 0.3776(7) 0.4507(15) 0.0641(5) Uani 0.433(3) 1 d D . P A 2
C9B C 0.585(3) 0.3239(14) 0.464(2) 0.0641(5) Uani 0.433(3) 1 d D . P A 2
C10B C 0.6429(11) 0.2894(5) 0.4363(6) 0.0641(5) Uani 0.433(3) 1 d D . P A 2
H10B H 0.631793 0.255220 0.442560 0.077 Uiso 0.433(3) 1 calc R U P A 2
C11B C 0.7136(11) 0.3025(4) 0.4012(6) 0.0641(5) Uani 0.433(3) 1 d D . P A 2
C42B C 0.7767(14) 0.2723(6) 0.3092(7) 0.0906(10) Uani 0.433(3) 1 d D . P A 2
H42C H 0.705240 0.267057 0.292104 0.109 Uiso 0.433(3) 1 calc R U P A 2
H42D H 0.795938 0.306622 0.300880 0.109 Uiso 0.433(3) 1 calc R U P A 2
C43B C 0.7411(16) 0.2144(6) 0.3797(13) 0.0906(10) Uani 0.433(3) 1 d D . P A 2
H43C H 0.671028 0.213429 0.359289 0.109 Uiso 0.433(3) 1 calc R U P A 2
H43D H 0.736489 0.206451 0.420623 0.109 Uiso 0.433(3) 1 calc R U P A 2
C41B C 0.7829(14) 0.2651(6) 0.3757(8) 0.0906(10) Uani 0.433(3) 1 d D . P A 2
C46B C 0.7980(15) 0.1849(6) 0.2886(8) 0.0906(10) Uani 0.433(3) 1 d D . P A 2
H46C H 0.725634 0.184559 0.271684 0.109 Uiso 0.433(3) 1 calc R U P A 2
H46D H 0.835634 0.159193 0.269380 0.109 Uiso 0.433(3) 1 calc R U P A 2
C47B C 0.8061(15) 0.1753(7) 0.3541(8) 0.0906(10) Uani 0.433(3) 1 d D . P A 2
H47B H 0.777437 0.141965 0.361056 0.109 Uiso 0.433(3) 1 calc R U P A 2
C48B C 0.9122(13) 0.1776(6) 0.3810(9) 0.0906(10) Uani 0.433(3) 1 d D . P A 2
H48B H 0.947250 0.150668 0.400390 0.109 Uiso 0.433(3) 1 calc R U P A 2
C49B C 0.9602(15) 0.2290(6) 0.3739(8) 0.0906(10) Uani 0.433(3) 1 d D . P A 2
H49B H 1.032476 0.230414 0.392298 0.109 Uiso 0.433(3) 1 calc R U P A 2
C50B C 0.9530(15) 0.2385(7) 0.3101(8) 0.0906(10) Uani 0.433(3) 1 d D . P A 2
H50C H 0.982456 0.271383 0.303582 0.109 Uiso 0.433(3) 1 calc R U P A 2
H50D H 0.994536 0.213568 0.292269 0.109 Uiso 0.433(3) 1 calc R U P A 2
C44B C 0.8930(12) 0.2664(6) 0.4002(9) 0.0906(10) Uani 0.433(3) 1 d D . P A 2
H44C H 0.897182 0.260287 0.442183 0.109 Uiso 0.433(3) 1 calc R U P A 2
H44D H 0.920393 0.299841 0.394655 0.109 Uiso 0.433(3) 1 calc R U P A 2
C45B C 0.8466(13) 0.2368(5) 0.2813(9) 0.0906(10) Uani 0.433(3) 1 d D . P A 2
H45B H 0.845852 0.244730 0.239499 0.109 Uiso 0.433(3) 1 calc R U P A 2
C36B C 0.3226(14) 0.1009(6) 0.2810(8) 0.0886(11) Uani 0.433(3) 1 d D . P A 2
H36C H 0.323975 0.067061 0.265039 0.106 Uiso 0.433(3) 1 calc R U P A 2
H36D H 0.325021 0.124775 0.249208 0.106 Uiso 0.433(3) 1 calc R U P A 2
C35B C 0.4150(15) 0.1088(5) 0.3274(8) 0.0886(11) Uani 0.433(3) 1 d D . P A 2
H35B H 0.479903 0.100991 0.310813 0.106 Uiso 0.433(3) 1 calc R U P A 2
C32B C 0.4168(18) 0.1628(5) 0.3476(9) 0.0886(11) Uani 0.433(3) 1 d D . P A 2
H32C H 0.424506 0.184763 0.314536 0.106 Uiso 0.433(3) 1 calc R U P A 2
H32D H 0.476205 0.168031 0.376802 0.106 Uiso 0.433(3) 1 calc R U P A 2
C40B C 0.4050(16) 0.0763(6) 0.3774(8) 0.0886(11) Uani 0.433(3) 1 d D . P A 2
H40C H 0.465458 0.080741 0.406109 0.106 Uiso 0.433(3) 1 calc R U P A 2
H40D H 0.403681 0.041460 0.364547 0.106 Uiso 0.433(3) 1 calc R U P A 2
C37B C 0.2234(19) 0.1087(7) 0.3108(11) 0.0886(11) Uani 0.433(3) 1 d D . P A 2
H37B H 0.162559 0.104023 0.281659 0.106 Uiso 0.433(3) 1 calc R U P A 2
C38B C 0.2079(16) 0.0782(6) 0.3655(9) 0.0886(11) Uani 0.433(3) 1 d D . P A 2
H38C H 0.147545 0.090076 0.383212 0.106 Uiso 0.433(3) 1 calc R U P A 2
H38D H 0.198943 0.042728 0.356183 0.106 Uiso 0.433(3) 1 calc R U P A 2
C39B C 0.3077(16) 0.0872(6) 0.4059(9) 0.0886(11) Uani 0.433(3) 1 d D . P A 2
H39B H 0.307183 0.066019 0.440883 0.106 Uiso 0.433(3) 1 calc R U P A 2
C33B C 0.238(4) 0.1639(9) 0.323(2) 0.0886(11) Uani 0.433(3) 1 d D . P A 2
H33C H 0.258377 0.180167 0.288265 0.106 Uiso 0.433(3) 1 calc R U P A 2
H33D H 0.171423 0.178114 0.330687 0.106 Uiso 0.433(3) 1 calc R U P A 2
C31B C 0.317(2) 0.1760(8) 0.3737(14) 0.0886(11) Uani 0.433(3) 1 d D . P A 2
C34B C 0.3042(17) 0.1419(6) 0.4238(12) 0.0886(11) Uani 0.433(3) 1 d D . P A 2
H34C H 0.237996 0.148836 0.438468 0.106 Uiso 0.433(3) 1 calc R U P A 2
H34D H 0.359345 0.148384 0.455234 0.106 Uiso 0.433(3) 1 calc R U P A 2
C69A C 0.0393(6) 0.4054(3) 0.0687(3) 0.1101(13) Uani 0.567(3) 1 d G U P A 1
H69A H -0.022511 0.425682 0.055880 0.132 Uiso 0.567(3) 1 calc R U P A 1
C68A C 0.1249(7) 0.4173(3) 0.0312(3) 0.1101(13) Uani 0.567(3) 1 d G U P A 1
H68A H 0.142271 0.452816 0.034590 0.132 Uiso 0.567(3) 1 calc R U P A 1
H68B H 0.101174 0.410141 -0.009598 0.132 Uiso 0.567(3) 1 calc R U P A 1
C67A C 0.2202(6) 0.3861(3) 0.0508(3) 0.1101(13) Uani 0.567(3) 1 d G U P A 1
H67A H 0.275679 0.393918 0.026306 0.132 Uiso 0.567(3) 1 calc R U P A 1
C63A C 0.2569(5) 0.3978(3) 0.1141(4) 0.1101(13) Uani 0.567(3) 1 d G U P A 1
H63A H 0.318568 0.378043 0.126925 0.132 Uiso 0.567(3) 1 calc R U P A 1
H63B H 0.275250 0.433184 0.118117 0.132 Uiso 0.567(3) 1 calc R U P A 1
C61A C 0.1716(7) 0.3857(3) 0.1519(2) 0.1101(13) Uani 0.567(3) 1 d G U P A 1
C62A C 0.1443(8) 0.3306(3) 0.1459(3) 0.1101(13) Uani 0.567(3) 1 d G U P A 1
H62A H 0.089789 0.322525 0.170377 0.132 Uiso 0.567(3) 1 calc R U P A 1
H62B H 0.205029 0.310271 0.158946 0.132 Uiso 0.567(3) 1 calc R U P A 1
C65A C 0.1072(7) 0.3187(2) 0.0826(3) 0.1101(13) Uani 0.567(3) 1 d G U P A 1
H65A H 0.089571 0.282898 0.078723 0.132 Uiso 0.567(3) 1 calc R U P A 1
C70A C 0.0122(6) 0.3500(3) 0.0629(4) 0.1101(13) Uani 0.567(3) 1 d G U P A 1
H70A H -0.043196 0.342071 0.086764 0.132 Uiso 0.567(3) 1 calc R U P A 1
H70B H -0.012357 0.342223 0.022332 0.132 Uiso 0.567(3) 1 calc R U P A 1
C64A C 0.0765(7) 0.4170(3) 0.1320(3) 0.1101(13) Uani 0.567(3) 1 d G U P A 1
H64A H 0.021451 0.409581 0.156326 0.132 Uiso 0.567(3) 1 calc R U P A 1
H64B H 0.093444 0.452498 0.136156 0.132 Uiso 0.567(3) 1 calc R U P A 1
C66A C 0.1927(7) 0.3310(3) 0.0450(3) 0.1101(13) Uani 0.567(3) 1 d G U P A 1
H66A H 0.253809 0.310681 0.057294 0.132 Uiso 0.567(3) 1 calc R U P A 1
H66B H 0.169518 0.323092 0.004300 0.132 Uiso 0.567(3) 1 calc R U P A 1
C62B C 0.1903(10) 0.3200(4) 0.1426(4) 0.1101(13) Uani 0.433(3) 1 d G U P A 2
H62C H 0.123430 0.318725 0.158178 0.132 Uiso 0.433(3) 1 calc R U P A 2
H62D H 0.238065 0.297682 0.165956 0.132 Uiso 0.433(3) 1 calc R U P A 2
C61B C 0.2321(9) 0.3731(4) 0.1464(3) 0.1101(13) Uani 0.433(3) 1 d G U P A 2
C63B C 0.3366(7) 0.3746(4) 0.1227(4) 0.1101(13) Uani 0.433(3) 1 d G U P A 2
H63C H 0.385332 0.352697 0.145895 0.132 Uiso 0.433(3) 1 calc R U P A 2
H63D H 0.364141 0.408622 0.125412 0.132 Uiso 0.433(3) 1 calc R U P A 2
C67B C 0.3245(7) 0.3576(4) 0.0595(4) 0.1101(13) Uani 0.433(3) 1 d G U P A 2
H67B H 0.392402 0.358567 0.044147 0.132 Uiso 0.433(3) 1 calc R U P A 2
C66B C 0.2824(9) 0.3045(3) 0.0558(5) 0.1101(13) Uani 0.433(3) 1 d G U P A 2
H66C H 0.274937 0.293213 0.015331 0.132 Uiso 0.433(3) 1 calc R U P A 2
H66D H 0.330705 0.282079 0.078541 0.132 Uiso 0.433(3) 1 calc R U P A 2
C68B C 0.2491(9) 0.3921(4) 0.0237(4) 0.1101(13) Uani 0.433(3) 1 d G U P A 2
H68C H 0.276042 0.426254 0.025591 0.132 Uiso 0.433(3) 1 calc R U P A 2
H68D H 0.241449 0.381486 -0.017088 0.132 Uiso 0.433(3) 1 calc R U P A 2
C65B C 0.1778(9) 0.3029(3) 0.0794(5) 0.1101(13) Uani 0.433(3) 1 d G U P A 2
H65B H 0.150657 0.268366 0.076950 0.132 Uiso 0.433(3) 1 calc R U P A 2
C70B C 0.1029(7) 0.3374(4) 0.0436(5) 0.1101(13) Uani 0.433(3) 1 d G U P A 2
H70C H 0.035341 0.336319 0.058327 0.132 Uiso 0.433(3) 1 calc R U P A 2
H70D H 0.094149 0.326408 0.002960 0.132 Uiso 0.433(3) 1 calc R U P A 2
C69B C 0.1446(8) 0.3906(4) 0.0472(4) 0.1101(13) Uani 0.433(3) 1 d G U P A 2
H69B H 0.095793 0.413033 0.023880 0.132 Uiso 0.433(3) 1 calc R U P A 2
C64B C 0.1571(9) 0.4076(4) 0.1104(5) 0.1101(13) Uani 0.433(3) 1 d G U P A 2
H64C H 0.089881 0.407079 0.125647 0.132 Uiso 0.433(3) 1 calc R U P A 2
H64D H 0.183343 0.441901 0.112961 0.132 Uiso 0.433(3) 1 calc R U P A 2
C51A C 0.6542(8) 0.4776(4) 0.1814(4) 0.1269(15) Uani 0.567(3) 1 d G U P A 1
C52A C 0.6727(9) 0.5315(3) 0.1641(5) 0.1269(15) Uani 0.567(3) 1 d G U P A 1
H52A H 0.607545 0.550044 0.161335 0.152 Uiso 0.567(3) 1 calc R U P A 1
H52B H 0.721394 0.547382 0.193805 0.152 Uiso 0.567(3) 1 calc R U P A 1
C56A C 0.7162(8) 0.5326(3) 0.1058(5) 0.1269(15) Uani 0.567(3) 1 d G U P A 1
H56A H 0.728153 0.567616 0.094637 0.152 Uiso 0.567(3) 1 calc R U P A 1
C55A C 0.8178(7) 0.5040(4) 0.1105(5) 0.1269(15) Uani 0.567(3) 1 d G U P A 1
H55A H 0.867824 0.519680 0.139697 0.152 Uiso 0.567(3) 1 calc R U P A 1
H55B H 0.846338 0.504787 0.073065 0.152 Uiso 0.567(3) 1 calc R U P A 1
C60A C 0.7996(7) 0.4501(4) 0.1277(5) 0.1269(15) Uani 0.567(3) 1 d G U P A 1
H60A H 0.865669 0.431558 0.130823 0.152 Uiso 0.567(3) 1 calc R U P A 1
C59A C 0.7227(9) 0.4258(3) 0.0816(5) 0.1269(15) Uani 0.567(3) 1 d G U P A 1
H59A H 0.750697 0.426081 0.044063 0.152 Uiso 0.567(3) 1 calc R U P A 1
H59B H 0.711077 0.391098 0.092267 0.152 Uiso 0.567(3) 1 calc R U P A 1
C58A C 0.6209(8) 0.4544(4) 0.0767(4) 0.1269(15) Uani 0.567(3) 1 d G U P A 1
H58A H 0.571050 0.438572 0.046807 0.152 Uiso 0.567(3) 1 calc R U P A 1
C53A C 0.5777(7) 0.4534(4) 0.1352(5) 0.1269(15) Uani 0.567(3) 1 d G U P A 1
H53A H 0.511833 0.471352 0.132251 0.152 Uiso 0.567(3) 1 calc R U P A 1
H53B H 0.565010 0.418791 0.146192 0.152 Uiso 0.567(3) 1 calc R U P A 1
C54A C 0.7559(9) 0.4491(4) 0.1860(4) 0.1269(15) Uani 0.567(3) 1 d G U P A 1
H54A H 0.744621 0.414567 0.197450 0.152 Uiso 0.567(3) 1 calc R U P A 1
H54B H 0.805290 0.464455 0.215869 0.152 Uiso 0.567(3) 1 calc R U P A 1
C57A C 0.6395(8) 0.5082(4) 0.0597(4) 0.1269(15) Uani 0.567(3) 1 d G U P A 1
H57A H 0.574122 0.526588 0.056121 0.152 Uiso 0.567(3) 1 calc R U P A 1
H57B H 0.666875 0.509040 0.021975 0.152 Uiso 0.567(3) 1 calc R U P A 1
C51B C 0.6613(11) 0.4784(6) 0.1850(5) 0.1269(15) Uani 0.433(3) 1 d G U P A 2
C54B C 0.7842(11) 0.4717(6) 0.1905(5) 0.1269(15) Uani 0.433(3) 1 d G U P A 2
H54C H 0.816576 0.496217 0.218143 0.152 Uiso 0.433(3) 1 calc R U P A 2
H54D H 0.802218 0.438361 0.205885 0.152 Uiso 0.433(3) 1 calc R U P A 2
C53B C 0.6330(11) 0.5288(5) 0.1573(7) 0.1269(15) Uani 0.433(3) 1 d G U P A 2
H53C H 0.660569 0.555650 0.183238 0.152 Uiso 0.433(3) 1 calc R U P A 2
H53D H 0.557700 0.532284 0.151042 0.152 Uiso 0.433(3) 1 calc R U P A 2
C60B C 0.6775(11) 0.5329(4) 0.0993(6) 0.1269(15) Uani 0.433(3) 1 d G U P A 2
H60B H 0.659016 0.565689 0.081359 0.152 Uiso 0.433(3) 1 calc R U P A 2
C56B C 0.7947(10) 0.5279(5) 0.1094(7) 0.1269(15) Uani 0.433(3) 1 d G U P A 2
H56B H 0.823768 0.530765 0.072340 0.152 Uiso 0.433(3) 1 calc R U P A 2
H56C H 0.823522 0.554766 0.135012 0.152 Uiso 0.433(3) 1 calc R U P A 2
C55B C 0.8234(8) 0.4776(5) 0.1371(6) 0.1269(15) Uani 0.433(3) 1 d G U P A 2
H55C H 0.899550 0.474469 0.143069 0.152 Uiso 0.433(3) 1 calc R U P A 2
C57B C 0.7792(11) 0.4361(5) 0.0968(6) 0.1269(15) Uani 0.433(3) 1 d G U P A 2
H57C H 0.797963 0.403543 0.114239 0.152 Uiso 0.433(3) 1 calc R U P A 2
H57D H 0.808248 0.438260 0.059630 0.152 Uiso 0.433(3) 1 calc R U P A 2
C58B C 0.6620(11) 0.4408(4) 0.0866(6) 0.1269(15) Uani 0.433(3) 1 d G U P A 2
H58B H 0.633423 0.413868 0.060415 0.152 Uiso 0.433(3) 1 calc R U P A 2
C52B C 0.6175(11) 0.4369(5) 0.1445(7) 0.1269(15) Uani 0.433(3) 1 d G U P A 2
H52C H 0.635060 0.404394 0.162328 0.152 Uiso 0.433(3) 1 calc R U P A 2
H52D H 0.542055 0.439624 0.138210 0.152 Uiso 0.433(3) 1 calc R U P A 2
C59B C 0.6336(11) 0.4913(6) 0.0591(5) 0.1269(15) Uani 0.433(3) 1 d G U P A 2
H59C H 0.558307 0.494457 0.052092 0.152 Uiso 0.433(3) 1 calc R U P A 2
H59D H 0.661558 0.493912 0.021605 0.152 Uiso 0.433(3) 1 calc R U P A 2
C73B C 0.8240(4) 0.3748(3) 0.6004(3) 0.1016(10) Uani 0.567(3) 1 d G U P A 1
H73B H 0.893250 0.376236 0.592616 0.122 Uiso 0.567(3) 1 calc R U P A 1
C74B C 0.7903(4) 0.3375(3) 0.6334(3) 0.1016(10) Uani 0.567(3) 1 d G U P A 1
H74B H 0.836305 0.312641 0.648998 0.122 Uiso 0.567(3) 1 calc R U P A 1
C75B C 0.6867(4) 0.3365(2) 0.6440(3) 0.1016(10) Uani 0.567(3) 1 d G U P A 1
C76B C 0.6214(4) 0.37473(17) 0.6196(2) 0.1016(10) Uani 0.567(3) 1 d G U P A 1
C72B C 0.7529(5) 0.4109(3) 0.5783(3) 0.1016(10) Uani 0.567(3) 1 d G U P A 1
H72B H 0.776653 0.436544 0.555483 0.122 Uiso 0.567(3) 1 calc R U P A 1
C83B C 0.6470(5) 0.2985(2) 0.6781(3) 0.1016(10) Uani 0.567(3) 1 d G U P A 1
H83B H 0.691170 0.273144 0.694145 0.122 Uiso 0.567(3) 1 calc R U P A 1
C77B C 0.5143(4) 0.37455(17) 0.62981(19) 0.1016(10) Uani 0.567(3) 1 d G U P A 1
C81B C 0.4783(4) 0.3362(2) 0.6640(2) 0.1016(10) Uani 0.567(3) 1 d G U P A 1
C82B C 0.5469(5) 0.2984(2) 0.6876(3) 0.1016(10) Uani 0.567(3) 1 d G U P A 1
H82B H 0.522142 0.272885 0.710302 0.122 Uiso 0.567(3) 1 calc R U P A 1
C80B C 0.3740(4) 0.3368(3) 0.6733(3) 0.1016(10) Uani 0.567(3) 1 d G U P A 1
H80B H 0.347097 0.311899 0.695837 0.122 Uiso 0.567(3) 1 calc R U P A 1
C78B C 0.3118(4) 0.3741(3) 0.6493(3) 0.1016(10) Uani 0.567(3) 1 d G U P A 1
H78B H 0.241442 0.375286 0.654877 0.122 Uiso 0.567(3) 1 calc R U P A 1
C79B C 0.3553(4) 0.4103(3) 0.6162(3) 0.1016(10) Uani 0.567(3) 1 d G U P A 1
H79B H 0.312083 0.435932 0.599825 0.122 Uiso 0.567(3) 1 calc R U P A 1
N72B N 0.6556(4) 0.4113(2) 0.5872(3) 0.1016(10) Uani 0.567(3) 1 d G U P A 1
N73B N 0.4523(4) 0.4110(2) 0.6065(3) 0.1016(10) Uani 0.567(3) 1 d G U P A 1
C73A C 0.8855(5) 0.4127(4) 0.5553(4) 0.1016(10) Uani 0.433(3) 1 d G U P A 2
H73A H 0.945837 0.422789 0.539722 0.122 Uiso 0.433(3) 1 calc R U P A 2
C74A C 0.8842(5) 0.3705(3) 0.5880(4) 0.1016(10) Uani 0.433(3) 1 d G U P A 2
H74A H 0.943981 0.350817 0.595460 0.122 Uiso 0.433(3) 1 calc R U P A 2
C75A C 0.7930(5) 0.3566(3) 0.6104(3) 0.1016(10) Uani 0.433(3) 1 d G U P A 2
C76A C 0.7057(5) 0.3875(2) 0.5979(3) 0.1016(10) Uani 0.433(3) 1 d G U P A 2
C72A C 0.7948(6) 0.4406(3) 0.5455(4) 0.1016(10) Uani 0.433(3) 1 d G U P A 2
H72A H 0.796060 0.469642 0.522833 0.122 Uiso 0.433(3) 1 calc R U P A 2
C83A C 0.7868(6) 0.3131(3) 0.6448(4) 0.1016(10) Uani 0.433(3) 1 d G U P A 2
H83A H 0.845462 0.292769 0.652967 0.122 Uiso 0.433(3) 1 calc R U P A 2
C77A C 0.6108(5) 0.3741(2) 0.6205(2) 0.1016(10) Uani 0.433(3) 1 d G U P A 2
C78A C 0.6082(6) 0.3306(2) 0.6544(3) 0.1016(10) Uani 0.433(3) 1 d G U P A 2
C82A C 0.6981(7) 0.3005(3) 0.6660(4) 0.1016(10) Uani 0.433(3) 1 d G U P A 2
H82A H 0.695572 0.271535 0.688632 0.122 Uiso 0.433(3) 1 calc R U P A 2
C79A C 0.5152(6) 0.3184(3) 0.6758(4) 0.1016(10) Uani 0.433(3) 1 d G U P A 2
H79A H 0.510358 0.289582 0.698565 0.122 Uiso 0.433(3) 1 calc R U P A 2
C80A C 0.4314(6) 0.3486(4) 0.6633(4) 0.1016(10) Uani 0.433(3) 1 d G U P A 2
H80A H 0.368037 0.341220 0.677212 0.122 Uiso 0.433(3) 1 calc R U P A 2
C81A C 0.4423(5) 0.3909(3) 0.6293(4) 0.1016(10) Uani 0.433(3) 1 d G U P A 2
H81A H 0.384361 0.411575 0.620755 0.122 Uiso 0.433(3) 1 calc R U P A 2
N71A N 0.7080(5) 0.4289(2) 0.5656(3) 0.1016(10) Uani 0.433(3) 1 d G U P A 2
N72A N 0.5279(5) 0.4035(3) 0.6085(3) 0.1016(10) Uani 0.433(3) 1 d G U P A 2
H5A H 0.346091 0.467283 0.515030 0.122 Uiso 0.567(3) 1 d DG U P A 1
H5B H 0.349797 0.480773 0.523910 0.122 Uiso 0.433(3) 1 d DG U P A 2

loop_
_atom_site_aniso_label
_atom_site_aniso_U_11
_atom_site_aniso_U_22
_atom_site_aniso_U_33
_atom_site_aniso_U_23
_atom_site_aniso_U_13
_atom_site_aniso_U_12
Mn2A 0.0837(9) 0.0383(4) 0.0635(6) -0.0025(4) -0.0348(10) 0.0006(5)
Mn1A 0.0837(9) 0.0383(4) 0.0635(6) -0.0025(4) -0.0348(10) 0.0006(5)
O3A 0.0795(14) 0.0449(10) 0.0600(14) -0.0094(10) -0.0255(13) -0.0002(9)
O1A 0.0795(14) 0.0449(10) 0.0600(14) -0.0094(10) -0.0255(13) -0.0002(9)
O2A 0.0795(14) 0.0449(10) 0.0600(14) -0.0094(10) -0.0255(13) -0.0002(9)
O5A 0.0795(14) 0.0449(10) 0.0600(14) -0.0094(10) -0.0255(13) -0.0002(9)
O4A 0.0795(14) 0.0449(10) 0.0600(14) -0.0094(10) -0.0255(13) -0.0002(9)
C16A 0.0759(12) 0.0463(6) 0.0636(10) -0.0038(6) -0.0204(8) -0.0012(7)
C21A 0.0759(12) 0.0463(6) 0.0636(10) -0.0038(6) -0.0204(8) -0.0012(7)
C8A 0.0759(12) 0.0463(6) 0.0636(10) -0.0038(6) -0.0204(8) -0.0012(7)
C9A 0.0759(12) 0.0463(6) 0.0636(10) -0.0038(6) -0.0204(8) -0.0012(7)
C14A 0.0759(12) 0.0463(6) 0.0636(10) -0.0038(6) -0.0204(8) -0.0012(7)
C7A 0.0759(12) 0.0463(6) 0.0636(10) -0.0038(6) -0.0204(8) -0.0012(7)
C20A 0.0759(12) 0.0463(6) 0.0636(10) -0.0038(6) -0.0204(8) -0.0012(7)
C13A 0.0759(12) 0.0463(6) 0.0636(10) -0.0038(6) -0.0204(8) -0.0012(7)
C19A 0.0759(12) 0.0463(6) 0.0636(10) -0.0038(6) -0.0204(8) -0.0012(7)
C5A 0.0759(12) 0.0463(6) 0.0636(10) -0.0038(6) -0.0204(8) -0.0012(7)
C17A 0.0759(12) 0.0463(6) 0.0636(10) -0.0038(6) -0.0204(8) -0.0012(7)
C28A 0.0759(12) 0.0463(6) 0.0636(10) -0.0038(6) -0.0204(8) -0.0012(7)
C3A 0.0759(12) 0.0463(6) 0.0636(10) -0.0038(6) -0.0204(8) -0.0012(7)
C15A 0.0759(12) 0.0463(6) 0.0636(10) -0.0038(6) -0.0204(8) -0.0012(7)
C6A 0.0759(12) 0.0463(6) 0.0636(10) -0.0038(6) -0.0204(8) -0.0012(7)
C22A 0.0759(12) 0.0463(6) 0.0636(10) -0.0038(6) -0.0204(8) -0.0012(7)
C2A 0.0759(12) 0.0463(6) 0.0636(10) -0.0038(6) -0.0204(8) -0.0012(7)
C27A 0.0759(12) 0.0463(6) 0.0636(10) -0.0038(6) -0.0204(8) -0.0012(7)
C4A 0.0759(12) 0.0463(6) 0.0636(10) -0.0038(6) -0.0204(8) -0.0012(7)
C1A 0.0759(12) 0.0463(6) 0.0636(10) -0.0038(6) -0.0204(8) -0.0012(7)
C32A 0.108(2) 0.0456(16) 0.102(2) -0.0158(14) -0.034(2) 0.0023(15)
C10A 0.0759(12) 0.0463(6) 0.0636(10) -0.0038(6) -0.0204(8) -0.0012(7)
C26A 0.0759(12) 0.0463(6) 0.0636(10) -0.0038(6) -0.0204(8) -0.0012(7)
C18A 0.0759(12) 0.0463(6) 0.0636(10) -0.0038(6) -0.0204(8) -0.0012(7)
C23A 0.0759(12) 0.0463(6) 0.0636(10) -0.0038(6) -0.0204(8) -0.0012(7)
C12A 0.0759(12) 0.0463(6) 0.0636(10) -0.0038(6) -0.0204(8) -0.0012(7)
C24A 0.0759(12) 0.0463(6) 0.0636(10) -0.0038(6) -0.0204(8) -0.0012(7)
C35A 0.108(2) 0.0456(16) 0.102(2) -0.0158(14) -0.034(2) 0.0023(15)
C31A 0.108(2) 0.0456(16) 0.102(2) -0.0158(14) -0.034(2) 0.0023(15)
C33A 0.108(2) 0.0456(16) 0.102(2) -0.0158(14) -0.034(2) 0.0023(15)
C34A 0.108(2) 0.0456(16) 0.102(2) -0.0158(14) -0.034(2) 0.0023(15)
C40A 0.108(2) 0.0456(16) 0.102(2) -0.0158(14) -0.034(2) 0.0023(15)
C11A 0.0759(12) 0.0463(6) 0.0636(10) -0.0038(6) -0.0204(8) -0.0012(7)
C43A 0.095(3) 0.0653(17) 0.112(3) -0.0027(18) 0.014(2) 0.0063(18)
C25A 0.0759(12) 0.0463(6) 0.0636(10) -0.0038(6) -0.0204(8) -0.0012(7)
C36A 0.108(2) 0.0456(16) 0.102(2) -0.0158(14) -0.034(2) 0.0023(15)
C47A 0.095(3) 0.0653(17) 0.112(3) -0.0027(18) 0.014(2) 0.0063(18)
C45A 0.095(3) 0.0653(17) 0.112(3) -0.0027(18) 0.014(2) 0.0063(18)
C41A 0.095(3) 0.0653(17) 0.112(3) -0.0027(18) 0.014(2) 0.0063(18)
C39A 0.108(2) 0.0456(16) 0.102(2) -0.0158(14) -0.034(2) 0.0023(15)
C38A 0.108(2) 0.0456(16) 0.102(2) -0.0158(14) -0.034(2) 0.0023(15)
C37A 0.108(2) 0.0456(16) 0.102(2) -0.0158(14) -0.034(2) 0.0023(15)
C44A 0.095(3) 0.0653(17) 0.112(3) -0.0027(18) 0.014(2) 0.0063(18)
C46A 0.095(3) 0.0653(17) 0.112(3) -0.0027(18) 0.014(2) 0.0063(18)
C42A 0.095(3) 0.0653(17) 0.112(3) -0.0027(18) 0.014(2) 0.0063(18)
C49A 0.095(3) 0.0653(17) 0.112(3) -0.0027(18) 0.014(2) 0.0063(18)
C48A 0.095(3) 0.0653(17) 0.112(3) -0.0027(18) 0.014(2) 0.0063(18)
C50A 0.095(3) 0.0653(17) 0.112(3) -0.0027(18) 0.014(2) 0.0063(18)
O2B 0.0795(14) 0.0449(10) 0.0600(14) -0.0094(10) -0.0255(13) -0.0002(9)
Mn1B 0.0837(9) 0.0383(4) 0.0635(6) -0.0025(4) -0.0348(10) 0.0006(5)
O3B 0.0795(14) 0.0449(10) 0.0600(14) -0.0094(10) -0.0255(13) -0.0002(9)
O4B 0.0795(14) 0.0449(10) 0.0600(14) -0.0094(10) -0.0255(13) -0.0002(9)
O1B 0.0795(14) 0.0449(10) 0.0600(14) -0.0094(10) -0.0255(13) -0.0002(9)
Mn2B 0.0837(9) 0.0383(4) 0.0635(6) -0.0025(4) -0.0348(10) 0.0006(5)
O5B 0.0795(14) 0.0449(10) 0.0600(14) -0.0094(10) -0.0255(13) -0.0002(9)
C6B 0.0759(12) 0.0463(6) 0.0636(10) -0.0038(6) -0.0204(8) -0.0012(7)
C5B 0.0759(12) 0.0463(6) 0.0636(10) -0.0038(6) -0.0204(8) -0.0012(7)
C4B 0.0759(12) 0.0463(6) 0.0636(10) -0.0038(6) -0.0204(8) -0.0012(7)
C3B 0.0759(12) 0.0463(6) 0.0636(10) -0.0038(6) -0.0204(8) -0.0012(7)
C2B 0.0759(12) 0.0463(6) 0.0636(10) -0.0038(6) -0.0204(8) -0.0012(7)
C7B 0.0759(12) 0.0463(6) 0.0636(10) -0.0038(6) -0.0204(8) -0.0012(7)
C8B 0.0759(12) 0.0463(6) 0.0636(10) -0.0038(6) -0.0204(8) -0.0012(7)
C1B 0.0759(12) 0.0463(6) 0.0636(10) -0.0038(6) -0.0204(8) -0.0012(7)
C27B 0.0759(12) 0.0463(6) 0.0636(10) -0.0038(6) -0.0204(8) -0.0012(7)
C26B 0.0759(12) 0.0463(6) 0.0636(10) -0.0038(6) -0.0204(8) -0.0012(7)
C25B 0.0759(12) 0.0463(6) 0.0636(10) -0.0038(6) -0.0204(8) -0.0012(7)
C24B 0.0759(12) 0.0463(6) 0.0636(10) -0.0038(6) -0.0204(8) -0.0012(7)
C23B 0.0759(12) 0.0463(6) 0.0636(10) -0.0038(6) -0.0204(8) -0.0012(7)
C28B 0.0759(12) 0.0463(6) 0.0636(10) -0.0038(6) -0.0204(8) -0.0012(7)
C22B 0.0759(12) 0.0463(6) 0.0636(10) -0.0038(6) -0.0204(8) -0.0012(7)
C20B 0.0759(12) 0.0463(6) 0.0636(10) -0.0038(6) -0.0204(8) -0.0012(7)
C19B 0.0759(12) 0.0463(6) 0.0636(10) -0.0038(6) -0.0204(8) -0.0012(7)
C18B 0.0759(12) 0.0463(6) 0.0636(10) -0.0038(6) -0.0204(8) -0.0012(7)
C17B 0.0759(12) 0.0463(6) 0.0636(10) -0.0038(6) -0.0204(8) -0.0012(7)
C16B 0.0759(12) 0.0463(6) 0.0636(10) -0.0038(6) -0.0204(8) -0.0012(7)
C21B 0.0759(12) 0.0463(6) 0.0636(10) -0.0038(6) -0.0204(8) -0.0012(7)
C15B 0.0759(12) 0.0463(6) 0.0636(10) -0.0038(6) -0.0204(8) -0.0012(7)
C13B 0.0759(12) 0.0463(6) 0.0636(10) -0.0038(6) -0.0204(8) -0.0012(7)
C12B 0.0759(12) 0.0463(6) 0.0636(10) -0.0038(6) -0.0204(8) -0.0012(7)
C14B 0.0759(12) 0.0463(6) 0.0636(10) -0.0038(6) -0.0204(8) -0.0012(7)
C9B 0.0759(12) 0.0463(6) 0.0636(10) -0.0038(6) -0.0204(8) -0.0012(7)
C10B 0.0759(12) 0.0463(6) 0.0636(10) -0.0038(6) -0.0204(8) -0.0012(7)
C11B 0.0759(12) 0.0463(6) 0.0636(10) -0.0038(6) -0.0204(8) -0.0012(7)
C42B 0.095(3) 0.0653(17) 0.112(3) -0.0027(18) 0.014(2) 0.0063(18)
C43B 0.095(3) 0.0653(17) 0.112(3) -0.0027(18) 0.014(2) 0.0063(18)
C41B 0.095(3) 0.0653(17) 0.112(3) -0.0027(18) 0.014(2) 0.0063(18)
C46B 0.095(3) 0.0653(17) 0.112(3) -0.0027(18) 0.014(2) 0.0063(18)
C47B 0.095(3) 0.0653(17) 0.112(3) -0.0027(18) 0.014(2) 0.0063(18)
C48B 0.095(3) 0.0653(17) 0.112(3) -0.0027(18) 0.014(2) 0.0063(18)
C49B 0.095(3) 0.0653(17) 0.112(3) -0.0027(18) 0.014(2) 0.0063(18)
C50B 0.095(3) 0.0653(17) 0.112(3) -0.0027(18) 0.014(2) 0.0063(18)
C44B 0.095(3) 0.0653(17) 0.112(3) -0.0027(18) 0.014(2) 0.0063(18)
C45B 0.095(3) 0.0653(17) 0.112(3) -0.0027(18) 0.014(2) 0.0063(18)
C36B 0.108(2) 0.0456(16) 0.102(2) -0.0158(14) -0.034(2) 0.0023(15)
C35B 0.108(2) 0.0456(16) 0.102(2) -0.0158(14) -0.034(2) 0.0023(15)
C32B 0.108(2) 0.0456(16) 0.102(2) -0.0158(14) -0.034(2) 0.0023(15)
C40B 0.108(2) 0.0456(16) 0.102(2) -0.0158(14) -0.034(2) 0.0023(15)
C37B 0.108(2) 0.0456(16) 0.102(2) -0.0158(14) -0.034(2) 0.0023(15)
C38B 0.108(2) 0.0456(16) 0.102(2) -0.0158(14) -0.034(2) 0.0023(15)
C39B 0.108(2) 0.0456(16) 0.102(2) -0.0158(14) -0.034(2) 0.0023(15)
C33B 0.108(2) 0.0456(16) 0.102(2) -0.0158(14) -0.034(2) 0.0023(15)
C31B 0.108(2) 0.0456(16) 0.102(2) -0.0158(14) -0.034(2) 0.0023(15)
C34B 0.108(2) 0.0456(16) 0.102(2) -0.0158(14) -0.034(2) 0.0023(15)
C69A 0.125(2) 0.1051(19) 0.0957(18) -0.0154(16) -0.0090(17) -0.0088(17)
C68A 0.125(2) 0.1051(19) 0.0957(18) -0.0154(16) -0.0090(17) -0.0088(17)
C67A 0.125(2) 0.1051(19) 0.0957(18) -0.0154(16) -0.0090(17) -0.0088(17)
C63A 0.125(2) 0.1051(19) 0.0957(18) -0.0154(16) -0.0090(17) -0.0088(17)
C61A 0.125(2) 0.1051(19) 0.0957(18) -0.0154(16) -0.0090(17) -0.0088(17)
C62A 0.125(2) 0.1051(19) 0.0957(18) -0.0154(16) -0.0090(17) -0.0088(17)
C65A 0.125(2) 0.1051(19) 0.0957(18) -0.0154(16) -0.0090(17) -0.0088(17)
C70A 0.125(2) 0.1051(19) 0.0957(18) -0.0154(16) -0.0090(17) -0.0088(17)
C64A 0.125(2) 0.1051(19) 0.0957(18) -0.0154(16) -0.0090(17) -0.0088(17)
C66A 0.125(2) 0.1051(19) 0.0957(18) -0.0154(16) -0.0090(17) -0.0088(17)
C62B 0.125(2) 0.1051(19) 0.0957(18) -0.0154(16) -0.0090(17) -0.0088(17)
C61B 0.125(2) 0.1051(19) 0.0957(18) -0.0154(16) -0.0090(17) -0.0088(17)
C63B 0.125(2) 0.1051(19) 0.0957(18) -0.0154(16) -0.0090(17) -0.0088(17)
C67B 0.125(2) 0.1051(19) 0.0957(18) -0.0154(16) -0.0090(17) -0.0088(17)
C66B 0.125(2) 0.1051(19) 0.0957(18) -0.0154(16) -0.0090(17) -0.0088(17)
C68B 0.125(2) 0.1051(19) 0.0957(18) -0.0154(16) -0.0090(17) -0.0088(17)
C65B 0.125(2) 0.1051(19) 0.0957(18) -0.0154(16) -0.0090(17) -0.0088(17)
C70B 0.125(2) 0.1051(19) 0.0957(18) -0.0154(16) -0.0090(17) -0.0088(17)
C69B 0.125(2) 0.1051(19) 0.0957(18) -0.0154(16) -0.0090(17) -0.0088(17)
C64B 0.125(2) 0.1051(19) 0.0957(18) -0.0154(16) -0.0090(17) -0.0088(17)
C51A 0.143(2) 0.123(2) 0.115(2) 0.0013(17) 0.0184(18) 0.0018(18)
C52A 0.143(2) 0.123(2) 0.115(2) 0.0013(17) 0.0184(18) 0.0018(18)
C56A 0.143(2) 0.123(2) 0.115(2) 0.0013(17) 0.0184(18) 0.0018(18)
C55A 0.143(2) 0.123(2) 0.115(2) 0.0013(17) 0.0184(18) 0.0018(18)
C60A 0.143(2) 0.123(2) 0.115(2) 0.0013(17) 0.0184(18) 0.0018(18)
C59A 0.143(2) 0.123(2) 0.115(2) 0.0013(17) 0.0184(18) 0.0018(18)
C58A 0.143(2) 0.123(2) 0.115(2) 0.0013(17) 0.0184(18) 0.0018(18)
C53A 0.143(2) 0.123(2) 0.115(2) 0.0013(17) 0.0184(18) 0.0018(18)
C54A 0.143(2) 0.123(2) 0.115(2) 0.0013(17) 0.0184(18) 0.0018(18)
C57A 0.143(2) 0.123(2) 0.115(2) 0.0013(17) 0.0184(18) 0.0018(18)
C51B 0.143(2) 0.123(2) 0.115(2) 0.0013(17) 0.0184(18) 0.0018(18)
C54B 0.143(2) 0.123(2) 0.115(2) 0.0013(17) 0.0184(18) 0.0018(18)
C53B 0.143(2) 0.123(2) 0.115(2) 0.0013(17) 0.0184(18) 0.0018(18)
C60B 0.143(2) 0.123(2) 0.115(2) 0.0013(17) 0.0184(18) 0.0018(18)
C56B 0.143(2) 0.123(2) 0.115(2) 0.0013(17) 0.0184(18) 0.0018(18)
C55B 0.143(2) 0.123(2) 0.115(2) 0.0013(17) 0.0184(18) 0.0018(18)
C57B 0.143(2) 0.123(2) 0.115(2) 0.0013(17) 0.0184(18) 0.0018(18)
C58B 0.143(2) 0.123(2) 0.115(2) 0.0013(17) 0.0184(18) 0.0018(18)
C52B 0.143(2) 0.123(2) 0.115(2) 0.0013(17) 0.0184(18) 0.0018(18)
C59B 0.143(2) 0.123(2) 0.115(2) 0.0013(17) 0.0184(18) 0.0018(18)
C73B 0.1181(17) 0.0885(15) 0.0934(15) -0.0004(12) -0.0095(14) 0.0066(14)
C74B 0.1181(17) 0.0885(15) 0.0934(15) -0.0004(12) -0.0095(14) 0.0066(14)
C75B 0.1181(17) 0.0885(15) 0.0934(15) -0.0004(12) -0.0095(14) 0.0066(14)
C76B 0.1181(17) 0.0885(15) 0.0934(15) -0.0004(12) -0.0095(14) 0.0066(14)
C72B 0.1181(17) 0.0885(15) 0.0934(15) -0.0004(12) -0.0095(14) 0.0066(14)
C83B 0.1181(17) 0.0885(15) 0.0934(15) -0.0004(12) -0.0095(14) 0.0066(14)
C77B 0.1181(17) 0.0885(15) 0.0934(15) -0.0004(12) -0.0095(14) 0.0066(14)
C81B 0.1181(17) 0.0885(15) 0.0934(15) -0.0004(12) -0.0095(14) 0.0066(14)
C82B 0.1181(17) 0.0885(15) 0.0934(15) -0.0004(12) -0.0095(14) 0.0066(14)
C80B 0.1181(17) 0.0885(15) 0.0934(15) -0.0004(12) -0.0095(14) 0.0066(14)
C78B 0.1181(17) 0.0885(15) 0.0934(15) -0.0004(12) -0.0095(14) 0.0066(14)
C79B 0.1181(17) 0.0885(15) 0.0934(15) -0.0004(12) -0.0095(14) 0.0066(14)
N72B 0.1181(17) 0.0885(15) 0.0934(15) -0.0004(12) -0.0095(14) 0.0066(14)
N73B 0.1181(17) 0.0885(15) 0.0934(15) -0.0004(12) -0.0095(14) 0.0066(14)
C73A 0.1181(17) 0.0885(15) 0.0934(15) -0.0004(12) -0.0095(14) 0.0066(14)
C74A 0.1181(17) 0.0885(15) 0.0934(15) -0.0004(12) -0.0095(14) 0.0066(14)
C75A 0.1181(17) 0.0885(15) 0.0934(15) -0.0004(12) -0.0095(14) 0.0066(14)
C76A 0.1181(17) 0.0885(15) 0.0934(15) -0.0004(12) -0.0095(14) 0.0066(14)
C72A 0.1181(17) 0.0885(15) 0.0934(15) -0.0004(12) -0.0095(14) 0.0066(14)
C83A 0.1181(17) 0.0885(15) 0.0934(15) -0.0004(12) -0.0095(14) 0.0066(14)
C77A 0.1181(17) 0.0885(15) 0.0934(15) -0.0004(12) -0.0095(14) 0.0066(14)
C78A 0.1181(17) 0.0885(15) 0.0934(15) -0.0004(12) -0.0095(14) 0.0066(14)
C82A 0.1181(17) 0.0885(15) 0.0934(15) -0.0004(12) -0.0095(14) 0.0066(14)
C79A 0.1181(17) 0.0885(15) 0.0934(15) -0.0004(12) -0.0095(14) 0.0066(14)
C80A 0.1181(17) 0.0885(15) 0.0934(15) -0.0004(12) -0.0095(14) 0.0066(14)
C81A 0.1181(17) 0.0885(15) 0.0934(15) -0.0004(12) -0.0095(14) 0.0066(14)
N71A 0.1181(17) 0.0885(15) 0.0934(15) -0.0004(12) -0.0095(14) 0.0066(14)
N72A 0.1181(17) 0.0885(15) 0.0934(15) -0.0004(12) -0.0095(14) 0.0066(14)

loop_
_atom_type_symbol
_atom_type_description
_atom_type_scat_dispersion_real
_atom_type_scat_dispersion_imag
_atom_type_scat_source
C C 0.0047 0.0021 'International Tables Vol C Tables 4.2.6.8 and 6.1.1.4'
H H 0.0000 0.0000 'International Tables Vol C Tables 4.2.6.8 and 6.1.1.4'
Mn Mn 0.3687 0.8967 'International Tables Vol C Tables 4.2.6.8 and 6.1.1.4'
N N 0.0086 0.0042 'International Tables Vol C Tables 4.2.6.8 and 6.1.1.4'
O O 0.0148 0.0078 'International Tables Vol C Tables 4.2.6.8 and 6.1.1.4'

loop_
_geom_angle_atom_site_label_1
_geom_angle_atom_site_label_2
_geom_angle_atom_site_label_3
_geom_angle
_geom_angle_site_symmetry_1
_geom_angle_site_symmetry_3
_geom_angle_publ_flag
Mn1A Mn2A Mn2A 63.09(14) . 3_666 ?
O3A Mn2A Mn2A 82.5(4) 3_666 3_666 ?
O3A Mn2A Mn1A 135.8(6) 3_666 . ?
O2A Mn2A Mn2A 86.1(7) . 3_666 ?
O2A Mn2A Mn1A 38.2(3) . . ?
O2A Mn2A O3A 168.1(9) . 3_666 ?
O2A Mn2A N72B 84.1(4) . . ?
O2A Mn2A N73B 101.8(9) . . ?
O5A Mn2A Mn2A 43.6(3) . 3_666 ?
O5A Mn2A Mn2A 42.8(3) 3_666 3_666 ?
O5A Mn2A Mn1A 94.3(3) 3_666 . ?
O5A Mn2A Mn1A 42.2(3) . . ?
O5A Mn2A O3A 93.7(6) . 3_666 ?
O5A Mn2A O3A 75.3(4) 3_666 3_666 ?
O5A Mn2A O2A 80.1(4) . . ?
O5A Mn2A O2A 94.1(9) 3_666 . ?
O5A Mn2A O5A 86.4(5) . 3_666 ?
O5A Mn2A N72B 161.4(3) . . ?
O5A Mn2A N72B 104.5(3) 3_666 . ?
O5A Mn2A N73B 97.3(3) . . ?
O5A Mn2A N73B 164.1(3) 3_666 . ?
N72B Mn2A Mn2A 144.9(3) . 3_666 ?
N72B Mn2A Mn1A 120.7(2) . . ?
N72B Mn2A O3A 103.5(5) . 3_666 ?
N72B Mn2A N73B 76.4(2) . . ?
N73B Mn2A Mn2A 138.7(2) . 3_666 ?
N73B Mn2A Mn1A 98.9(3) . . ?
N73B Mn2A O3A 89.0(4) . 3_666 ?
O3A Mn1A Mn2A 88.2(4) . . ?
O3A Mn1A O5A 83.6(5) . . ?
O1A Mn1A Mn2A 96.1(3) . . ?
O1A Mn1A O3A 174.6(5) . . ?
O1A Mn1A O2A 93.2(10) . . ?
O1A Mn1A O5A 101.7(5) . . ?
O1A Mn1A O4A 89.2(6) . . ?
O2A Mn1A Mn2A 44.4(3) . . ?
O2A Mn1A O3A 87.5(12) . . ?
O2A Mn1A O5A 87.4(5) . . ?
O5A Mn1A Mn2A 43.3(2) . . ?
O4A Mn1A Mn2A 136.2(4) . . ?
O4A Mn1A O3A 90.0(7) . . ?
O4A Mn1A O2A 177.4(11) . . ?
O4A Mn1A O5A 93.0(5) . . ?
Mn1A O3A Mn2A 101.0(5) . 3_666 ?
C21A O3A Mn2A 126.2(10) . 3_666 ?
C21A O3A Mn1A 132.5(11) . . ?
C7A O1A Mn1A 119.9(17) . . ?
Mn1A O2A Mn2A 97.4(5) . . ?
C14A O2A Mn2A 141.5(14) . . ?
C14A O2A Mn1A 121.1(14) . . ?
Mn2A O5A Mn2A 93.6(5) . 3_666 ?
Mn2A O5A H5A 155.4 3_666 . ?
Mn2A O5A H5A 97.6 . . ?
Mn1A O5A Mn2A 94.4(4) . . ?
Mn1A O5A Mn2A 100.1(4) . 3_666 ?
Mn1A O5A H5A 100.8 . . ?
C28A O4A Mn1A 119.9(9) . . ?
C21A C16A C17A 105.8(10) . . ?
C21A C16A C15A 121.1(12) . . ?
C17A C16A C15A 132.7(12) . . ?
O3A C21A C16A 121.9(13) . . ?
O3A C21A C20A 106.9(11) . . ?
C16A C21A C20A 131.0(11) . . ?
H8AA C8A H8AB 107.9 . . ?
C9A C8A H8AA 108.0 . . ?
C9A C8A H8AB 108.5 . . ?
C9A C8A C6A 113(2) . . ?
C6A C8A H8AA 109.1 . . ?
C6A C8A H8AB 109.8 . . ?
C14A C9A C8A 125(2) . . ?
C14A C9A C10A 117(2) . . ?
C10A C9A C8A 118(3) . . ?
O2A C14A C9A 118(2) . . ?
O2A C14A C13A 117.3(19) . . ?
C9A C14A C13A 124.2(15) . . ?
O1A C7A C6A 118.5(13) . . ?
O1A C7A C2A 124.1(14) . . ?
C6A C7A C2A 117.1(13) . . ?
C21A C20A C22A 127.4(12) . . ?
C19A C20A C21A 114.1(11) . . ?
C19A C20A C22A 118.4(11) . . ?
C14A C13A C15A 125.5(14) . . ?
C14A C13A C12A 117.5(12) . . ?
C12A C13A C15A 117.0(13) . . ?
C20A C19A H19A 118.7 . . ?
C20A C19A C18A 122.5(10) . . ?
C18A C19A H19A 118.7 . . ?
C6A C5A H5AA 117.7 . . ?
C6A C5A C4A 125.1(16) . . ?
C4A C5A H5AA 117.1 . . ?
C16A C17A H17A 115.4 . . ?
C18A C17A C16A 129.3(11) . . ?
C18A C17A H17A 115.4 . . ?
O4A C28A C27A 121.8(10) . . ?
O4A C28A C23A 119.2(10) . . ?
C23A C28A C27A 118.9(9) . . ?
C2A C3A H3A 119.1 . . ?
C4A C3A H3A 119.4 . . ?
C4A C3A C2A 121.6(13) . . ?
C16A C15A C13A 115.6(10) . . ?
C16A C15A H15A 108.4 . . ?
C16A C15A H15B 108.4 . . ?
C13A C15A H15A 108.4 . . ?
C13A C15A H15B 108.4 . . ?
H15A C15A H15B 107.4 . . ?
C7A C6A C8A 120(2) . . ?
C5A C6A C8A 120(2) . . ?
C5A C6A C7A 119.6(16) . . ?
C20A C22A H22A 109.4 . . ?
C20A C22A H22B 109.4 . . ?
C20A C22A C23A 111.3(11) . . ?
H22A C22A H22B 108.0 . . ?
C23A C22A H22A 109.4 . . ?
C23A C22A H22B 109.4 . . ?
C7A C2A C1A 116.8(12) . . ?
C3A C2A C7A 121.1(12) . . ?
C3A C2A C1A 121.9(12) . . ?
C28A C27A C1A 119.0(9) . . ?
C26A C27A C28A 119.0(10) . . ?
C26A C27A C1A 122.0(9) . . ?
C5A C4A C3A 115.5(14) . . ?
C5A C4A C31A 123.1(15) . . ?
C3A C4A C31A 121.4(14) . . ?
C2A C1A H1AA 108.3 . . ?
C2A C1A H1AB 108.6 . . ?
C27A C1A C2A 115.0(12) . . ?
C27A C1A H1AA 108.6 . . ?
C27A C1A H1AB 108.6 . . ?
H1AA C1A H1AB 107.5 . . ?
H32A C32A H32B 108.2 . . ?
C35A C32A H32A 109.7 . . ?
C35A C32A H32B 109.7 . . ?
C31A C32A H32A 109.7 . . ?
C31A C32A H32B 109.7 . . ?
C31A C32A C35A 109.9(17) . . ?
C9A C10A H10A 118.0 . . ?
C11A C10A C9A 124.2(18) . . ?
C11A C10A H10A 117.8 . . ?
C27A C26A H26A 118.6 . . ?
C27A C26A C25A 122.8(9) . . ?
C25A C26A H26A 118.6 . . ?
C19A C18A C17A 116.3(11) . . ?
C19A C18A C51A 127.7(9) . . ?
C17A C18A C51A 116.0(10) . . ?
C28A C23A C22A 121.7(10) . . ?
C28A C23A C24A 120.2(9) . . ?
C24A C23A C22A 117.7(10) . . ?
C13A C12A H12A 119.9 . . ?
C11A C12A C13A 120.1(12) . . ?
C11A C12A H12A 120.0 . . ?
C23A C24A H24A 118.8 . . ?
C25A C24A C23A 122.4(11) . . ?
C25A C24A H24A 118.8 . . ?
C32A C35A H35A 111.4 . . ?
C32A C35A C40A 105(2) . . ?
C32A C35A C36A 116.1(19) . . ?
C40A C35A H35A 111.4 . . ?
C40A C35A C36A 100.8(13) . . ?
C36A C35A H35A 111.4 . . ?
C4A C31A C34A 111.8(14) . . ?
C32A C31A C4A 111.3(15) . . ?
C32A C31A C33A 110(2) . . ?
C32A C31A C34A 113(2) . . ?
C33A C31A C4A 104.1(14) . . ?
C33A C31A C34A 106.7(16) . . ?
C31A C33A H33A 109.6 . . ?
C31A C33A H33B 109.7 . . ?
C31A C33A C39A 110.0(15) . . ?
H33A C33A H33B 108.2 . . ?
C39A C33A H33A 109.6 . . ?
C39A C33A H33B 109.6 . . ?
C31A C34A H34A 109.7 . . ?
C31A C34A H34B 109.8 . . ?
H34A C34A H34B 108.2 . . ?
C37A C34A C31A 109.7(13) . . ?
C37A C34A H34A 109.7 . . ?
C37A C34A H34B 109.7 . . ?
C35A C40A H40A 108.8 . . ?
C35A C40A H40B 108.8 . . ?
C35A C40A C39A 113.9(15) . . ?
H40A C40A H40B 107.7 . . ?
C39A C40A H40A 108.8 . . ?
C39A C40A H40B 108.8 . . ?
C10A C11A C12A 117.1(10) . . ?
C10A C11A C41A 121.1(10) . . ?
C12A C11A C41A 121.7(11) . . ?
H43A C43A H43B 107.9 . . ?
C47A C43A H43A 109.2 . . ?
C47A C43A H43B 109.1 . . ?
C41A C43A H43A 109.2 . . ?
C41A C43A H43B 109.1 . . ?
C41A C43A C47A 112.3(13) . . ?
C26A C25A C61A 128.5(8) . . ?
C24A C25A C26A 116.7(10) . . ?
C24A C25A C61A 114.8(9) . . ?
C35A C36A H36A 109.5 . . ?
C35A C36A H36B 109.5 . . ?
H36A C36A H36B 108.1 . . ?
C37A C36A C35A 110.6(14) . . ?
C37A C36A H36A 109.5 . . ?
C37A C36A H36B 109.5 . . ?
C43A C47A H47A 109.1 . . ?
C43A C47A C46A 106.3(13) . . ?
C46A C47A H47A 109.1 . . ?
C48A C47A C43A 110.7(14) . . ?
C48A C47A H47A 109.1 . . ?
C48A C47A C46A 112.5(13) . . ?
C46A C45A H45A 109.6 . . ?
C42A C45A H45A 109.6 . . ?
C42A C45A C46A 109.0(12) . . ?
C50A C45A H45A 109.6 . . ?
C50A C45A C46A 106.3(12) . . ?
C50A C45A C42A 112.7(13) . . ?
C11A C41A C42A 112.0(10) . . ?
C43A C41A C11A 112.5(11) . . ?
C43A C41A C44A 106.2(13) . . ?
C43A C41A C42A 107.9(14) . . ?
C44A C41A C11A 108.4(12) . . ?
C44A C41A C42A 109.6(12) . . ?
C33A C39A C40A 107.8(11) . . ?
C33A C39A H39A 111.3 . . ?
C40A C39A H39A 111.2 . . ?
C38A C39A C33A 107.3(12) . . ?
C38A C39A C40A 107.9(13) . . ?
C38A C39A H39A 111.2 . . ?
C39A C38A H38A 109.2 . . ?
C39A C38A H38B 109.2 . . ?
H38A C38A H38B 107.9 . . ?
C37A C38A C39A 112.3(13) . . ?
C37A C38A H38A 109.2 . . ?
C37A C38A H38B 109.1 . . ?
C34A C37A C36A 110.7(11) . . ?
C34A C37A H37A 109.4 . . ?
C36A C37A H37A 109.4 . . ?
C38A C37A C34A 110.6(12) . . ?
C38A C37A C36A 107.3(11) . . ?
C38A C37A H37A 109.4 . . ?
C41A C44A H44A 109.2 . . ?
C41A C44A H44B 109.2 . . ?
C41A C44A C49A 112.0(12) . . ?
H44A C44A H44B 107.9 . . ?
C49A C44A H44A 109.2 . . ?
C49A C44A H44B 109.2 . . ?
C47A C46A C45A 107.1(12) . . ?
C47A C46A H46A 110.3 . . ?
C47A C46A H46B 110.3 . . ?
C45A C46A H46A 110.3 . . ?
C45A C46A H46B 110.3 . . ?
H46A C46A H46B 108.6 . . ?
C45A C42A C41A 109.8(12) . . ?
C45A C42A H42A 109.7 . . ?
C45A C42A H42B 109.7 . . ?
C41A C42A H42A 109.7 . . ?
C41A C42A H42B 109.7 . . ?
H42A C42A H42B 108.2 . . ?
C44A C49A H49A 110.6 . . ?
C44A C49A C48A 107.0(11) . . ?
C48A C49A H49A 110.6 . . ?
C50A C49A C44A 110.4(11) . . ?
C50A C49A H49A 110.6 . . ?
C50A C49A C48A 107.7(12) . . ?
C47A C48A C49A 110.3(12) . . ?
C47A C48A H48A 124.8 . . ?
C49A C48A H48A 124.8 . . ?
C45A C50A C49A 112.2(13) . . ?
C45A C50A H50A 109.2 . . ?
C45A C50A H50B 109.2 . . ?
C49A C50A H50A 109.2 . . ?
C49A C50A H50B 109.2 . . ?
H50A C50A H50B 107.9 . . ?
Mn1B O2B Mn2B 107.8(7) . . ?
C14B O2B Mn1B 121.2(19) . . ?
C14B O2B Mn2B 129.6(18) . . ?
O2B Mn1B O5B 76.8(6) . . ?
O3B Mn1B O2B 85.6(15) . . ?
O3B Mn1B O5B 83.1(6) . . ?
O4B Mn1B O2B 176.7(10) . . ?
O4B Mn1B O3B 93.0(9) . . ?
O4B Mn1B O1B 90.9(7) . . ?
O4B Mn1B O5B 106.1(6) . . ?
O1B Mn1B O2B 90.3(13) . . ?
O1B Mn1B O3B 175.1(10) . . ?
O1B Mn1B O5B 98.6(7) . . ?
C21B O3B Mn1B 117.2(13) . . ?
C28B O4B Mn1B 117.5(12) . . ?
C7B O1B Mn1B 127(2) . . ?
O2B Mn2B N71A 88.5(5) . . ?
O3B Mn2B O2B 159.7(9) 3_666 . ?
O3B Mn2B O5B 88.4(7) 3_666 . ?
O3B Mn2B O5B 78.6(5) 3_666 3_666 ?
O3B Mn2B N71A 111.8(7) 3_666 . ?
O3B Mn2B N72A 91.5(6) 3_666 . ?
O5B Mn2B O2B 99.3(12) 3_666 . ?
O5B Mn2B O2B 71.3(5) . . ?
O5B Mn2B O5B 85.9(7) 3_666 . ?
O5B Mn2B N71A 96.3(4) 3_666 . ?
O5B Mn2B N71A 159.8(5) . . ?
O5B Mn2B N72A 105.4(4) . . ?
O5B Mn2B N72A 164.9(5) 3_666 . ?
N72A Mn2B O2B 93.9(11) . . ?
N72A Mn2B N71A 76.7(3) . . ?
Mn1B O5B Mn2B 103.1(6) . . ?
Mn1B O5B H5B 131.1 . . ?
Mn2B O5B Mn2B 94.1(7) 3_666 . ?
Mn2B O5B H5B 114.1 3_666 . ?
Mn2B O5B H5B 113.6 . . ?
C5B C6B C7B 117(2) . . ?
C5B C6B C8B 123(3) . . ?
C7B C6B C8B 120(3) . . ?
C6B C5B H5BA 118.5 . . ?
C4B C5B C6B 122(2) . . ?
C4B C5B H5BA 119.3 . . ?
C5B C4B C3B 118.0(18) . . ?
C5B C4B C31B 118.5(19) . . ?
C3B C4B C31B 123.1(17) . . ?
C4B C3B H3B 117.7 . . ?
C2B C3B C4B 124.2(17) . . ?
C2B C3B H3B 118.1 . . ?
C3B C2B C7B 113.9(15) . . ?
C3B C2B C1B 120.9(15) . . ?
C7B C2B C1B 124.8(16) . . ?
O1B C7B C6B 122.1(17) . . ?
O1B C7B C2B 113.7(17) . . ?
C6B C7B C2B 124.2(16) . . ?
C6B C8B H8BA 110.1 . . ?
C6B C8B H8BB 109.1 . . ?
H8BA C8B H8BB 108.3 . . ?
C9B C8B C6B 107(3) . . ?
C9B C8B H8BA 111.3 . . ?
C9B C8B H8BB 111.0 . . ?
C2B C1B H1BA 108.7 . . ?
C2B C1B H1BB 108.4 . . ?
H1BA C1B H1BB 107.5 . . ?
C27B C1B C2B 115.3(16) . . ?
C27B C1B H1BA 108.4 . . ?
C27B C1B H1BB 108.4 . . ?
C26B C27B C1B 120.7(12) . . ?
C26B C27B C28B 118.5(12) . . ?
C28B C27B C1B 120.6(12) . . ?
C27B C26B H26B 118.4 . . ?
C27B C26B C25B 123.1(12) . . ?
C25B C26B H26B 118.4 . . ?
C26B C25B C61B 121.4(10) . . ?
C24B C25B C26B 116.1(13) . . ?
C24B C25B C61B 122.3(12) . . ?
C25B C24B H24B 118.8 . . ?
C23B C24B C25B 122.4(14) . . ?
C23B C24B H24B 118.8 . . ?
C24B C23B C22B 118.8(13) . . ?
C28B C23B C24B 121.5(12) . . ?
C28B C23B C22B 119.5(13) . . ?
O4B C28B C27B 117.9(13) . . ?
O4B C28B C23B 123.6(13) . . ?
C23B C28B C27B 118.4(11) . . ?
C23B C22B H22C 110.0 . . ?
C23B C22B H22D 110.0 . . ?
H22C C22B H22D 108.3 . . ?
C20B C22B C23B 108.7(14) . . ?
C20B C22B H22C 109.9 . . ?
C20B C22B H22D 109.9 . . ?
C19B C20B C22B 125.1(14) . . ?
C19B C20B C21B 127.6(15) . . ?
C21B C20B C22B 107.2(15) . . ?
C20B C19B H19B 118.2 . . ?
C20B C19B C18B 123.6(14) . . ?
C18B C19B H19B 118.2 . . ?
C19B C18B C17B 117.5(14) . . ?
C19B C18B C51B 109.6(12) . . ?
C17B C18B C51B 132.8(14) . . ?
C18B C17B H17B 124.5 . . ?
C18B C17B C16B 110.9(13) . . ?
C16B C17B H17B 124.5 . . ?
C17B C16B C15B 103.4(14) . . ?
C21B C16B C17B 136.0(14) . . ?
C21B C16B C15B 119.7(16) . . ?
O3B C21B C20B 135.8(17) . . ?
O3B C21B C16B 119.7(16) . . ?
C20B C21B C16B 103.7(13) . . ?
C16B C15B H15C 107.8 . . ?
C16B C15B H15D 107.8 . . ?
C16B C15B C13B 118.0(13) . . ?
H15C C15B H15D 107.1 . . ?
C13B C15B H15C 107.8 . . ?
C13B C15B H15D 107.8 . . ?
C12B C13B C15B 115.6(16) . . ?
C14B C13B C15B 118.4(18) . . ?
C14B C13B C12B 125.9(15) . . ?
C13B C12B H12B 121.2 . . ?
C11B C12B C13B 117.7(15) . . ?
C11B C12B H12B 121.1 . . ?
O2B C14B C13B 126(3) . . ?
O2B C14B C9B 120(2) . . ?
C13B C14B C9B 113.8(18) . . ?
C8B C9B C14B 116(2) . . ?
C10B C9B C8B 123(4) . . ?
C10B C9B C14B 120(3) . . ?
C9B C10B H10B 118.2 . . ?
C11B C10B C9B 123(2) . . ?
C11B C10B H10B 118.7 . . ?
C12B C11B C41B 117.7(13) . . ?
C10B C11B C12B 119.4(13) . . ?
C10B C11B C41B 122.8(12) . . ?
H42C C42B H42D 107.9 . . ?
C41B C42B H42C 109.1 . . ?
C41B C42B H42D 109.1 . . ?
C45B C42B H42C 109.1 . . ?
C45B C42B H42D 109.1 . . ?
C45B C42B C41B 112.4(14) . . ?
H43C C43B H43D 107.8 . . ?
C41B C43B H43C 109.0 . . ?
C41B C43B H43D 109.0 . . ?
C41B C43B C47B 112.9(16) . . ?
C47B C43B H43C 109.0 . . ?
C47B C43B H43D 109.0 . . ?
C11B C41B C42B 109.9(13) . . ?
C43B C41B C11B 110.3(14) . . ?
C43B C41B C42B 101.5(18) . . ?
C43B C41B C44B 110.2(16) . . ?
C44B C41B C11B 115.4(14) . . ?
C44B C41B C42B 108.7(15) . . ?
H46C C46B H46D 108.7 . . ?
C47B C46B H46C 110.6 . . ?
C47B C46B H46D 110.5 . . ?
C47B C46B C45B 106.0(15) . . ?
C45B C46B H46C 110.5 . . ?
C45B C46B H46D 110.5 . . ?
C43B C47B C46B 107.1(18) . . ?
C43B C47B H47B 109.0 . . ?
C46B C47B H47B 109.0 . . ?
C48B C47B C43B 110.7(17) . . ?
C48B C47B C46B 112.0(16) . . ?
C48B C47B H47B 109.0 . . ?
C47B C48B H48B 124.1 . . ?
C47B C48B C49B 111.8(16) . . ?
C49B C48B H48B 124.1 . . ?
C48B C49B H49B 111.7 . . ?
C50B C49B C48B 106.2(16) . . ?
C50B C49B H49B 111.7 . . ?
C50B C49B C44B 108.2(16) . . ?
C44B C49B C48B 107.1(15) . . ?
C44B C49B H49B 111.7 . . ?
C49B C50B H50C 108.9 . . ?
C49B C50B H50D 108.9 . . ?
H50C C50B H50D 107.7 . . ?
C45B C50B C49B 113.3(16) . . ?
C45B C50B H50C 108.9 . . ?
C45B C50B H50D 108.9 . . ?
C41B C44B C49B 114.3(15) . . ?
C41B C44B H44C 108.7 . . ?
C41B C44B H44D 108.7 . . ?
C49B C44B H44C 108.7 . . ?
C49B C44B H44D 108.7 . . ?
H44C C44B H44D 107.6 . . ?
C42B C45B C46B 104.3(14) . . ?
C42B C45B H45B 110.0 . . ?
C46B C45B H45B 110.0 . . ?
C50B C45B C42B 111.6(15) . . ?
C50B C45B C46B 110.8(14) . . ?
C50B C45B H45B 110.0 . . ?
H36C C36B H36D 108.5 . . ?
C35B C36B H36C 110.2 . . ?
C35B C36B H36D 110.2 . . ?
C35B C36B C37B 107.4(19) . . ?
C37B C36B H36C 110.2 . . ?
C37B C36B H36D 110.2 . . ?
C36B C35B H35B 109.6 . . ?
C32B C35B C36B 109.3(13) . . ?
C32B C35B H35B 109.7 . . ?
C40B C35B C36B 109.7(15) . . ?
C40B C35B H35B 109.6 . . ?
C40B C35B C32B 108.9(15) . . ?
C35B C32B H32C 109.4 . . ?
C35B C32B H32D 109.5 . . ?
C35B C32B C31B 110.9(17) . . ?
H32C C32B H32D 108.0 . . ?
C31B C32B H32C 109.5 . . ?
C31B C32B H32D 109.4 . . ?
C35B C40B H40C 109.1 . . ?
C35B C40B H40D 109.1 . . ?
C35B C40B C39B 112.4(17) . . ?
H40C C40B H40D 107.9 . . ?
C39B C40B H40C 109.1 . . ?
C39B C40B H40D 109.1 . . ?
C36B C37B H37B 108.9 . . ?
C38B C37B C36B 119.2(19) . . ?
C38B C37B H37B 109.0 . . ?
C33B C37B C36B 97(3) . . ?
C33B C37B H37B 109.0 . . ?
C33B C37B C38B 113(3) . . ?
C37B C38B H38C 111.0 . . ?
C37B C38B H38D 111.0 . . ?
H38C C38B H38D 109.0 . . ?
C39B C38B C37B 104(2) . . ?
C39B C38B H38C 111.0 . . ?
C39B C38B H38D 111.0 . . ?
C40B C39B C38B 113.3(17) . . ?
C40B C39B H39B 109.1 . . ?
C40B C39B C34B 110.7(17) . . ?
C38B C39B H39B 109.1 . . ?
C34B C39B C38B 105.5(15) . . ?
C34B C39B H39B 109.0 . . ?
C37B C33B H33C 108.6 . . ?
C37B C33B H33D 108.6 . . ?
H33C C33B H33D 107.6 . . ?
C31B C33B C37B 115(2) . . ?
C31B C33B H33C 108.6 . . ?
C31B C33B H33D 108.6 . . ?
C4B C31B C32B 103.0(17) . . ?
C33B C31B C4B 115(2) . . ?
C33B C31B C32B 100(3) . . ?
C34B C31B C4B 116.8(19) . . ?
C34B C31B C32B 110(2) . . ?
C34B C31B C33B 110(3) . . ?
C39B C34B H34C 109.3 . . ?
C39B C34B H34D 109.3 . . ?
C31B C34B C39B 111.6(18) . . ?
C31B C34B H34C 109.3 . . ?
C31B C34B H34D 109.3 . . ?
H34C C34B H34D 108.0 . . ?
C68A C69A H69A 109.7 . . ?
C68A C69A C70A 109.3 . . ?
C68A C69A C64A 109.3 . . ?
C70A C69A H69A 109.7 . . ?
C64A C69A H69A 109.7 . . ?
C64A C69A C70A 109.2 . . ?
C69A C68A H68A 109.7 . . ?
C69A C68A H68B 109.7 . . ?
C69A C68A C67A 109.9 . . ?
H68A C68A H68B 108.2 . . ?
C67A C68A H68A 109.7 . . ?
C67A C68A H68B 109.7 . . ?
C68A C67A H67A 109.6 . . ?
C68A C67A C63A 109.3 . . ?
C63A C67A H67A 109.6 . . ?
C66A C67A C68A 109.3 . . ?
C66A C67A H67A 109.6 . . ?
C66A C67A C63A 109.3 . . ?
C67A C63A H63A 109.7 . . ?
C67A C63A H63B 109.7 . . ?
H63A C63A H63B 108.2 . . ?
C61A C63A C67A 109.8 . . ?
C61A C63A H63A 109.7 . . ?
C61A C63A H63B 109.7 . . ?
C63A C61A C25A 115.9(7) . . ?
C63A C61A C62A 109.4 . . ?
C63A C61A C64A 109.3 . . ?
C62A C61A C25A 107.4(6) . . ?
C62A C61A C64A 109.4 . . ?
C64A C61A C25A 105.3(6) . . ?
C61A C62A H62A 109.8 . . ?
C61A C62A H62B 109.8 . . ?
C61A C62A C65A 109.6 . . ?
H62A C62A H62B 108.2 . . ?
C65A C62A H62A 109.8 . . ?
C65A C62A H62B 109.8 . . ?
C62A C65A H65A 109.5 . . ?
C70A C65A C62A 109.4 . . ?
C70A C65A H65A 109.5 . . ?
C70A C65A C66A 109.4 . . ?
C66A C65A C62A 109.4 . . ?
C66A C65A H65A 109.5 . . ?
C69A C70A H70A 109.7 . . ?
C69A C70A H70B 109.7 . . ?
C65A C70A C69A 109.6 . . ?
C65A C70A H70A 109.7 . . ?
C65A C70A H70B 109.7 . . ?
H70A C70A H70B 108.2 . . ?
C69A C64A C61A 109.8 . . ?
C69A C64A H64A 109.7 . . ?
C69A C64A H64B 109.7 . . ?
C61A C64A H64A 109.7 . . ?
C61A C64A H64B 109.7 . . ?
H64A C64A H64B 108.2 . . ?
C67A C66A C65A 109.8 . . ?
C67A C66A H66A 109.7 . . ?
C67A C66A H66B 109.7 . . ?
C65A C66A H66A 109.7 . . ?
C65A C66A H66B 109.7 . . ?
H66A C66A H66B 108.2 . . ?
H62C C62B H62D 108.2 . . ?
C61B C62B H62C 109.8 . . ?
C61B C62B H62D 109.7 . . ?
C61B C62B C65B 109.6 . . ?
C65B C62B H62C 109.8 . . ?
C65B C62B H62D 109.8 . . ?
C25B C61B C62B 113.2(8) . . ?
C25B C61B C63B 111.0(9) . . ?
C25B C61B C64B 104.4(8) . . ?
C62B C61B C64B 109.4 . . ?
C63B C61B C62B 109.4 . . ?
C63B C61B C64B 109.3 . . ?
C61B C63B H63C 109.7 . . ?
C61B C63B H63D 109.7 . . ?
C61B C63B C67B 109.8 . . ?
H63C C63B H63D 108.2 . . ?
C67B C63B H63C 109.7 . . ?
C67B C63B H63D 109.7 . . ?
C63B C67B H67B 109.6 . . ?
C66B C67B C63B 109.3 . . ?
C66B C67B H67B 109.6 . . ?
C66B C67B C68B 109.3 . . ?
C68B C67B C63B 109.3 . . ?
C68B C67B H67B 109.6 . . ?
C67B C66B H66C 109.7 . . ?
C67B C66B H66D 109.7 . . ?
H66C C66B H66D 108.2 . . ?
C65B C66B C67B 109.8 . . ?
C65B C66B H66C 109.7 . . ?
C65B C66B H66D 109.7 . . ?
C67B C68B H68C 109.7 . . ?
C67B C68B H68D 109.7 . . ?
H68C C68B H68D 108.2 . . ?
C69B C68B C67B 109.7 . . ?
C69B C68B H68C 109.7 . . ?
C69B C68B H68D 109.7 . . ?
C62B C65B H65B 109.6 . . ?
C66B C65B C62B 109.3 . . ?
C66B C65B H65B 109.6 . . ?
C70B C65B C62B 109.4 . . ?
C70B C65B C66B 109.4 . . ?
C70B C65B H65B 109.6 . . ?
C65B C70B H70C 109.7 . . ?
C65B C70B H70D 109.7 . . ?
C65B C70B C69B 109.7 . . ?
H70C C70B H70D 108.2 . . ?
C69B C70B H70C 109.7 . . ?
C69B C70B H70D 109.7 . . ?
C68B C69B C70B 109.4 . . ?
C68B C69B H69B 109.6 . . ?
C68B C69B C64B 109.4 . . ?
C70B C69B H69B 109.6 . . ?
C64B C69B C70B 109.4 . . ?
C64B C69B H69B 109.6 . . ?
C61B C64B H64C 109.7 . . ?
C61B C64B H64D 109.7 . . ?
C69B C64B C61B 109.6 . . ?
C69B C64B H64C 109.7 . . ?
C69B C64B H64D 109.7 . . ?
H64C C64B H64D 108.2 . . ?
C52A C51A C18A 110.1(8) . . ?
C53A C51A C18A 103.4(8) . . ?
C53A C51A C52A 109.3 . . ?
C54A C51A C18A 115.0(7) . . ?
C54A C51A C52A 109.3 . . ?
C54A C51A C53A 109.4 . . ?
C51A C52A H52A 109.7 . . ?
C51A C52A H52B 109.7 . . ?
H52A C52A H52B 108.2 . . ?
C56A C52A C51A 109.7 . . ?
C56A C52A H52A 109.7 . . ?
C56A C52A H52B 109.7 . . ?
C52A C56A H56A 109.6 . . ?
C52A C56A C55A 109.5 . . ?
C52A C56A C57A 109.4 . . ?
C55A C56A H56A 109.6 . . ?
C55A C56A C57A 109.2 . . ?
C57A C56A H56A 109.6 . . ?
C56A C55A H55A 109.7 . . ?
C56A C55A H55B 109.7 . . ?
C56A C55A C60A 109.7 . . ?
H55A C55A H55B 108.2 . . ?
C60A C55A H55A 109.7 . . ?
C60A C55A H55B 109.7 . . ?
C55A C60A H60A 109.6 . . ?
C59A C60A C55A 109.3 . . ?
C59A C60A H60A 109.6 . . ?
C54A C60A C55A 109.4 . . ?
C54A C60A H60A 109.6 . . ?
C54A C60A C59A 109.4 . . ?
C60A C59A H59A 109.7 . . ?
C60A C59A H59B 109.7 . . ?
H59A C59A H59B 108.2 . . ?
C58A C59A C60A 109.7 . . ?
C58A C59A H59A 109.7 . . ?
C58A C59A H59B 109.7 . . ?
C59A C58A H58A 109.6 . . ?
C53A C58A C59A 109.3 . . ?
C53A C58A H58A 109.6 . . ?
C57A C58A C59A 109.4 . . ?
C57A C58A H58A 109.6 . . ?
C57A C58A C53A 109.4 . . ?
C51A C53A C58A 109.8 . . ?
C51A C53A H53A 109.7 . . ?
C51A C53A H53B 109.7 . . ?
C58A C53A H53A 109.7 . . ?
C58A C53A H53B 109.7 . . ?
H53A C53A H53B 108.2 . . ?
C51A C54A C60A 109.7 . . ?
C51A C54A H54A 109.7 . . ?
C51A C54A H54B 109.7 . . ?
C60A C54A H54A 109.7 . . ?
C60A C54A H54B 109.7 . . ?
H54A C54A H54B 108.2 . . ?
C56A C57A H57A 109.7 . . ?
C56A C57A H57B 109.7 . . ?
C58A C57A C56A 109.7 . . ?
C58A C57A H57A 109.7 . . ?
C58A C57A H57B 109.7 . . ?
H57A C57A H57B 108.2 . . ?
C18B C51B C54B 107.7(10) . . ?
C18B C51B C53B 109.4(11) . . ?
C18B C51B C52B 115.5(11) . . ?
C53B C51B C54B 109.1 . . ?
C53B C51B C52B 109.4 . . ?
C52B C51B C54B 105.6 . . ?
C51B C54B H54C 109.2 . . ?
C51B C54B H54D 109.2 . . ?
H54C C54B H54D 107.9 . . ?
C55B C54B C51B 112.2 . . ?
C55B C54B H54C 109.2 . . ?
C55B C54B H54D 109.2 . . ?
C51B C53B H53C 109.7 . . ?
C51B C53B H53D 109.7 . . ?
C51B C53B C60B 109.7 . . ?
H53C C53B H53D 108.2 . . ?
C60B C53B H53C 109.7 . . ?
C60B C53B H53D 109.7 . . ?
C53B C60B H60B 109.6 . . ?
C53B C60B C56B 109.4 . . ?
C53B C60B C59B 109.3 . . ?
C56B C60B H60B 109.6 . . ?
C56B C60B C59B 109.3 . . ?
C59B C60B H60B 109.6 . . ?
C60B C56B H56B 109.7 . . ?
C60B C56B H56C 109.7 . . ?
H56B C56B H56C 108.2 . . ?
C55B C56B C60B 109.7 . . ?
C55B C56B H56B 109.7 . . ?
C55B C56B H56C 109.7 . . ?
C54B C55B C56B 112.1 . . ?
C54B C55B H55C 109.1 . . ?
C54B C55B C57B 108.0 . . ?
C56B C55B H55C 109.1 . . ?
C56B C55B C57B 109.3 . . ?
C57B C55B H55C 109.1 . . ?
C55B C57B H57C 109.7 . . ?
C55B C57B H57D 109.7 . . ?
C55B C57B C58B 109.6 . . ?
H57C C57B H57D 108.2 . . ?
C58B C57B H57C 109.7 . . ?
C58B C57B H57D 109.7 . . ?
C57B C58B H58B 109.6 . . ?
C52B C58B C57B 109.4 . . ?
C52B C58B H58B 109.6 . . ?
C52B C58B C59B 109.4 . . ?
C59B C58B C57B 109.4 . . ?
C59B C58B H58B 109.6 . . ?
C51B C52B H52C 109.7 . . ?
C51B C52B H52D 109.7 . . ?
C58B C52B C51B 109.7 . . ?
C58B C52B H52C 109.7 . . ?
C58B C52B H52D 109.7 . . ?
H52C C52B H52D 108.2 . . ?
C60B C59B H59C 109.7 . . ?
C60B C59B H59D 109.7 . . ?
C58B C59B C60B 109.7 . . ?
C58B C59B H59C 109.7 . . ?
C58B C59B H59D 109.7 . . ?
H59C C59B H59D 108.2 . . ?
C74B C73B H73B 120.9 . . ?
C74B C73B C72B 118.2 . . ?
C72B C73B H73B 120.9 . . ?
C73B C74B H74B 120.3 . . ?
C73B C74B C75B 119.4 . . ?
C75B C74B H74B 120.3 . . ?
C74B C75B C76B 117.7 . . ?
C74B C75B C83B 122.0 . . ?
C76B C75B C83B 120.3 . . ?
C75B C76B C77B 118.9 . . ?
N72B C76B C75B 122.3 . . ?
N72B C76B C77B 118.8 . . ?
C73B C72B H72B 117.8 . . ?
N72B C72B C73B 124.3 . . ?
N72B C72B H72B 117.8 . . ?
C75B C83B H83B 119.6 . . ?
C82B C83B C75B 120.8 . . ?
C82B C83B H83B 119.6 . . ?
C81B C77B C76B 119.0 . . ?
N73B C77B C76B 118.8 . . ?
N73B C77B C81B 122.2 . . ?
C77B C81B C82B 120.1 . . ?
C80B C81B C77B 117.9 . . ?
C80B C81B C82B 122.0 . . ?
C83B C82B C81B 120.9 . . ?
C83B C82B H82B 119.5 . . ?
C81B C82B H82B 119.5 . . ?
C81B C80B H80B 120.3 . . ?
C78B C80B C81B 119.3 . . ?
C78B C80B H80B 120.3 . . ?
C80B C78B H78B 120.9 . . ?
C80B C78B C79B 118.3 . . ?
C79B C78B H78B 120.9 . . ?
C78B C79B H79B 117.9 . . ?
N73B C79B C78B 124.2 . . ?
N73B C79B H79B 117.9 . . ?
C76B N72B Mn2A 112.5(2) . . ?
C72B N72B Mn2A 128.8(2) . . ?
C72B N72B C76B 118.0 . . ?
C77B N73B Mn2A 112.2(2) . . ?
C79B N73B Mn2A 129.0(2) . . ?
C79B N73B C77B 118.1 . . ?
C74A C73A H73A 120.9 . . ?
C74A C73A C72A 118.2 . . ?
C72A C73A H73A 120.9 . . ?
C73A C74A H74A 120.3 . . ?
C73A C74A C75A 119.3 . . ?
C75A C74A H74A 120.3 . . ?
C74A C75A C76A 117.8 . . ?
C74A C75A C83A 121.9 . . ?
C76A C75A C83A 120.2 . . ?
C75A C76A C77A 118.9 . . ?
N71A C76A C75A 122.3 . . ?
N71A C76A C77A 118.8 . . ?
C73A C72A H72A 117.8 . . ?
N71A C72A C73A 124.4 . . ?
N71A C72A H72A 117.8 . . ?
C75A C83A H83A 119.5 . . ?
C82A C83A C75A 120.9 . . ?
C82A C83A H83A 119.5 . . ?
C78A C77A C76A 119.0 . . ?
N72A C77A C76A 118.8 . . ?
N72A C77A C78A 122.2 . . ?
C77A C78A C82A 120.2 . . ?
C79A C78A C77A 117.9 . . ?
C79A C78A C82A 121.9 . . ?
C83A C82A C78A 120.8 . . ?
C83A C82A H82A 119.6 . . ?
C78A C82A H82A 119.6 . . ?
C78A C79A H79A 120.3 . . ?
C80A C79A C78A 119.3 . . ?
C80A C79A H79A 120.3 . . ?
C79A C80A H80A 120.9 . . ?
C79A C80A C81A 118.2 . . ?
C81A C80A H80A 120.9 . . ?
C80A C81A H81A 117.9 . . ?
N72A C81A C80A 124.3 . . ?
N72A C81A H81A 117.9 . . ?
C76A N71A Mn2B 111.5(3) . . ?
C72A N71A Mn2B 129.7(3) . . ?
C72A N71A C76A 118.1 . . ?
C77A N72A Mn2B 112.8(2) . . ?
C81A N72A Mn2B 128.4(2) . . ?
C81A N72A C77A 118.1 . . ?

loop_
_geom_bond_atom_site_label_1
_geom_bond_atom_site_label_2
_geom_bond_distance
_geom_bond_site_symmetry_2
_geom_bond_publ_flag
Mn2A Mn2A 3.145(12) 3_666 ?
Mn2A Mn1A 3.111(9) . ?
Mn2A O3A 2.266(11) 3_666 ?
Mn2A O2A 2.196(9) . ?
Mn2A O5A 2.141(7) . ?
Mn2A O5A 2.173(11) 3_666 ?
Mn2A N72B 2.230(8) . ?
Mn2A N73B 2.238(8) . ?
Mn1A O3A 1.969(9) . ?
Mn1A O1A 1.892(9) . ?
Mn1A O2A 1.938(9) . ?
Mn1A O5A 2.098(8) . ?
Mn1A O4A 1.912(8) . ?
O3A C21A 1.368(11) . ?
O1A C7A 1.355(10) . ?
O2A C14A 1.344(11) . ?
O5A H5A 0.9369 . ?
O4A C28A 1.360(10) . ?
C16A C21A 1.409(12) . ?
C16A C17A 1.423(13) . ?
C16A C15A 1.528(11) . ?
C21A C20A 1.439(11) . ?
C8A H8AA 0.9900 . ?
C8A H8AB 0.9900 . ?
C8A C9A 1.483(13) . ?
C8A C6A 1.497(12) . ?
C9A C14A 1.37(4) . ?
C9A C10A 1.398(14) . ?
C14A C13A 1.368(13) . ?
C7A C6A 1.407(11) . ?
C7A C2A 1.419(11) . ?
C20A C19A 1.384(13) . ?
C20A C22A 1.517(13) . ?
C13A C15A 1.532(11) . ?
C13A C12A 1.436(13) . ?
C19A H19A 0.9500 . ?
C19A C18A 1.385(14) . ?
C5A H5AA 0.9500 . ?
C5A C6A 1.381(11) . ?
C5A C4A 1.389(11) . ?
C17A H17A 0.9500 . ?
C17A C18A 1.408(12) . ?
C28A C27A 1.429(11) . ?
C28A C23A 1.385(13) . ?
C3A H3A 0.9500 . ?
C3A C2A 1.411(11) . ?
C3A C4A 1.398(11) . ?
C15A H15A 0.9900 . ?
C15A H15B 0.9900 . ?
C22A H22A 0.9900 . ?
C22A H22B 0.9900 . ?
C22A C23A 1.538(11) . ?
C2A C1A 1.532(12) . ?
C27A C1A 1.508(13) . ?
C27A C26A 1.375(12) . ?
C4A C31A 1.543(12) . ?
C1A H1AA 0.9900 . ?
C1A H1AB 0.9900 . ?
C32A H32A 0.9900 . ?
C32A H32B 0.9900 . ?
C32A C35A 1.527(12) . ?
C32A C31A 1.523(13) . ?
C10A H10A 0.9500 . ?
C10A C11A 1.361(13) . ?
C26A H26A 0.9500 . ?
C26A C25A 1.403(13) . ?
C18A C51A 1.619(15) . ?
C23A C24A 1.389(12) . ?
C12A H12A 0.9500 . ?
C12A C11A 1.428(11) . ?
C24A H24A 0.9500 . ?
C24A C25A 1.390(11) . ?
C35A H35A 1.0000 . ?
C35A C40A 1.547(15) . ?
C35A C36A 1.562(15) . ?
C31A C33A 1.524(15) . ?
C31A C34A 1.547(16) . ?
C33A H33A 0.9900 . ?
C33A H33B 0.9900 . ?
C33A C39A 1.552(11) . ?
C34A H34A 0.9900 . ?
C34A H34B 0.9900 . ?
C34A C37A 1.517(11) . ?
C40A H40A 0.9900 . ?
C40A H40B 0.9900 . ?
C40A C39A 1.560(15) . ?
C11A C41A 1.535(14) . ?
C43A H43A 0.9900 . ?
C43A H43B 0.9900 . ?
C43A C47A 1.519(13) . ?
C43A C41A 1.503(16) . ?
C25A C61A 1.598(12) . ?
C36A H36A 0.9900 . ?
C36A H36B 0.9900 . ?
C36A C37A 1.541(14) . ?
C47A H47A 1.0000 . ?
C47A C46A 1.564(18) . ?
C47A C48A 1.436(19) . ?
C45A H45A 1.0000 . ?
C45A C46A 1.573(17) . ?
C45A C42A 1.501(13) . ?
C45A C50A 1.48(2) . ?
C41A C44A 1.51(2) . ?
C41A C42A 1.555(19) . ?
C39A H39A 1.0000 . ?
C39A C38A 1.49(2) . ?
C38A H38A 0.9900 . ?
C38A H38B 0.9900 . ?
C38A C37A 1.476(19) . ?
C37A H37A 1.0000 . ?
C44A H44A 0.9900 . ?
C44A H44B 0.9900 . ?
C44A C49A 1.521(13) . ?
C46A H46A 0.9900 . ?
C46A H46B 0.9900 . ?
C42A H42A 0.9900 . ?
C42A H42B 0.9900 . ?
C49A H49A 1.0000 . ?
C49A C48A 1.523(17) . ?
C49A C50A 1.519(18) . ?
C48A H48A 0.9500 . ?
C50A H50A 0.9900 . ?
C50A H50B 0.9900 . ?
O2B Mn1B 1.957(11) . ?
O2B Mn2B 2.208(11) . ?
O2B C14B 1.355(12) . ?
Mn1B O3B 1.927(11) . ?
Mn1B O4B 1.881(10) . ?
Mn1B O1B 1.891(11) . ?
Mn1B Mn2B 3.116(8) 3_666 ?
Mn1B O5B 2.139(10) . ?
O3B Mn2B 2.115(15) 3_666 ?
O3B C21B 1.330(12) . ?
O4B C28B 1.333(12) . ?
O1B C7B 1.352(12) . ?
Mn2B Mn2B 3.155(16) 3_666 ?
Mn2B O5B 2.149(14) 3_666 ?
Mn2B O5B 2.161(10) . ?
Mn2B N71A 2.246(9) . ?
Mn2B N72A 2.206(10) . ?
O5B H5B 0.9565 . ?
C6B C5B 1.387(13) . ?
C6B C7B 1.407(14) . ?
C6B C8B 1.508(14) . ?
C5B H5BA 0.9500 . ?
C5B C4B 1.383(13) . ?
C4B C3B 1.400(13) . ?
C4B C31B 1.546(14) . ?
C3B H3B 0.9500 . ?
C3B C2B 1.395(13) . ?
C2B C7B 1.424(13) . ?
C2B C1B 1.521(13) . ?
C8B H8BA 0.9900 . ?
C8B H8BB 0.9900 . ?
C8B C9B 1.491(15) . ?
C1B H1BA 0.9900 . ?
C1B H1BB 0.9900 . ?
C1B C27B 1.497(15) . ?
C27B C26B 1.394(14) . ?
C27B C28B 1.438(13) . ?
C26B H26B 0.9500 . ?
C26B C25B 1.402(16) . ?
C25B C24B 1.396(13) . ?
C25B C61B 1.516(15) . ?
C24B H24B 0.9500 . ?
C24B C23B 1.384(14) . ?
C23B C28B 1.372(14) . ?
C23B C22B 1.531(13) . ?
C22B H22C 0.9900 . ?
C22B H22D 0.9900 . ?
C22B C20B 1.494(15) . ?
C20B C19B 1.355(15) . ?
C20B C21B 1.386(14) . ?
C19B H19B 0.9500 . ?
C19B C18B 1.377(15) . ?
C18B C17B 1.414(14) . ?
C18B C51B 1.513(18) . ?
C17B H17B 0.9500 . ?
C17B C16B 1.421(15) . ?
C16B C21B 1.400(15) . ?
C16B C15B 1.529(13) . ?
C15B H15C 0.9900 . ?
C15B H15D 0.9900 . ?
C15B C13B 1.536(13) . ?
C13B C12B 1.430(15) . ?
C13B C14B 1.371(15) . ?
C12B H12B 0.9500 . ?
C12B C11B 1.414(13) . ?
C14B C9B 1.49(5) . ?
C9B C10B 1.407(16) . ?
C10B H10B 0.9500 . ?
C10B C11B 1.357(15) . ?
C11B C41B 1.528(16) . ?
C42B H42C 0.9900 . ?
C42B H42D 0.9900 . ?
C42B C41B 1.56(2) . ?
C42B C45B 1.528(15) . ?
C43B H43C 0.9900 . ?
C43B H43D 0.9900 . ?
C43B C41B 1.487(18) . ?
C43B C47B 1.524(14) . ?
C41B C44B 1.50(2) . ?
C46B H46C 0.9900 . ?
C46B H46D 0.9900 . ?
C46B C47B 1.546(19) . ?
C46B C45B 1.562(19) . ?
C47B H47B 1.0000 . ?
C47B C48B 1.47(2) . ?
C48B H48B 0.9500 . ?
C48B C49B 1.545(19) . ?
C49B H49B 1.0000 . ?
C49B C50B 1.51(2) . ?
C49B C44B 1.519(14) . ?
C50B H50C 0.9900 . ?
C50B H50D 0.9900 . ?
C50B C45B 1.49(3) . ?
C44B H44C 0.9900 . ?
C44B H44D 0.9900 . ?
C45B H45B 1.0000 . ?
C36B H36C 0.9900 . ?
C36B H36D 0.9900 . ?
C36B C35B 1.552(16) . ?
C36B C37B 1.561(17) . ?
C35B H35B 1.0000 . ?
C35B C32B 1.535(13) . ?
C35B C40B 1.48(2) . ?
C32B H32C 0.9900 . ?
C32B H32D 0.9900 . ?
C32B C31B 1.551(17) . ?
C40B H40C 0.9900 . ?
C40B H40D 0.9900 . ?
C40B C39B 1.54(3) . ?
C37B H37B 1.0000 . ?
C37B C38B 1.554(17) . ?
C37B C33B 1.532(13) . ?
C38B H38C 0.9900 . ?
C38B H38D 0.9900 . ?
C38B C39B 1.549(17) . ?
C39B H39B 1.0000 . ?
C39B C34B 1.541(13) . ?
C33B H33C 0.9900 . ?
C33B H33D 0.9900 . ?
C33B C31B 1.521(15) . ?
C31B C34B 1.517(17) . ?
C34B H34C 0.9900 . ?
C34B H34D 0.9900 . ?
C69A H69A 1.0000 . ?
C69A C68A 1.5373 . ?
C69A C70A 1.5446 . ?
C69A C64A 1.5387 . ?
C68A H68A 0.9900 . ?
C68A H68B 0.9900 . ?
C68A C67A 1.5396 . ?
C67A H67A 1.0000 . ?
C67A C63A 1.5398 . ?
C67A C66A 1.5384 . ?
C63A H63A 0.9900 . ?
C63A H63B 0.9900 . ?
C63A C61A 1.5395 . ?
C61A C62A 1.5402 . ?
C61A C64A 1.5402 . ?
C62A H62A 0.9900 . ?
C62A H62B 0.9900 . ?
C62A C65A 1.5404 . ?
C65A H65A 1.0000 . ?
C65A C70A 1.5374 . ?
C65A C66A 1.5390 . ?
C70A H70A 0.9900 . ?
C70A H70B 0.9900 . ?
C64A H64A 0.9900 . ?
C64A H64B 0.9900 . ?
C66A H66A 0.9900 . ?
C66A H66B 0.9900 . ?
C62B H62C 0.9900 . ?
C62B H62D 0.9900 . ?
C62B C61B 1.5397 . ?
C62B C65B 1.5417 . ?
C61B C63B 1.5390 . ?
C61B C64B 1.5410 . ?
C63B H63C 0.9900 . ?
C63B H63D 0.9900 . ?
C63B C67B 1.5405 . ?
C67B H67B 1.0000 . ?
C67B C66B 1.5402 . ?
C67B C68B 1.5402 . ?
C66B H66C 0.9900 . ?
C66B H66D 0.9900 . ?
C66B C65B 1.5387 . ?
C68B H68C 0.9900 . ?
C68B H68D 0.9900 . ?
C68B C69B 1.5388 . ?
C65B H65B 1.0000 . ?
C65B C70B 1.5380 . ?
C70B H70C 0.9900 . ?
C70B H70D 0.9900 . ?
C70B C69B 1.5405 . ?
C69B H69B 1.0000 . ?
C69B C64B 1.5396 . ?
C64B H64C 0.9900 . ?
C64B H64D 0.9900 . ?
C51A C52A 1.5404 . ?
C51A C53A 1.5390 . ?
C51A C54A 1.5383 . ?
C52A H52A 0.9900 . ?
C52A H52B 0.9900 . ?
C52A C56A 1.5380 . ?
C56A H56A 1.0000 . ?
C56A C55A 1.5400 . ?
C56A C57A 1.5411 . ?
C55A H55A 0.9900 . ?
C55A H55B 0.9900 . ?
C55A C60A 1.5403 . ?
C60A H60A 1.0000 . ?
C60A C59A 1.5399 . ?
C60A C54A 1.5386 . ?
C59A H59A 0.9900 . ?
C59A H59B 0.9900 . ?
C59A C58A 1.5398 . ?
C58A H58A 1.0000 . ?
C58A C53A 1.5392 . ?
C58A C57A 1.5380 . ?
C53A H53A 0.9900 . ?
C53A H53B 0.9900 . ?
C54A H54A 0.9900 . ?
C54A H54B 0.9900 . ?
C57A H57A 0.9900 . ?
C57A H57B 0.9900 . ?
C51B C54B 1.6188 . ?
C51B C53B 1.5387 . ?
C51B C52B 1.5405 . ?
C54B H54C 0.9900 . ?
C54B H54D 0.9900 . ?
C54B C55B 1.4115 . ?
C53B H53C 0.9900 . ?
C53B H53D 0.9900 . ?
C53B C60B 1.5391 . ?
C60B H60B 1.0000 . ?
C60B C56B 1.5397 . ?
C60B C59B 1.5402 . ?
C56B H56B 0.9900 . ?
C56B H56C 0.9900 . ?
C56B C55B 1.5389 . ?
C55B H55C 1.0000 . ?
C55B C57B 1.5394 . ?
C57B H57C 0.9900 . ?
C57B H57D 0.9900 . ?
C57B C58B 1.5398 . ?
C58B H58B 1.0000 . ?
C58B C52B 1.5384 . ?
C58B C59B 1.5393 . ?
C52B H52C 0.9900 . ?
C52B H52D 0.9900 . ?
C59B H59C 0.9900 . ?
C59B H59D 0.9900 . ?
C73B H73B 0.9500 . ?
C73B C74B 1.3760 . ?
C73B C72B 1.4095 . ?
C74B H74B 0.9500 . ?
C74B C75B 1.4140 . ?
C75B C76B 1.4241 . ?
C75B C83B 1.4341 . ?
C76B C77B 1.4559 . ?
C76B N72B 1.3548 . ?
C72B H72B 0.9500 . ?
C72B N72B 1.3213 . ?
C83B H83B 0.9500 . ?
C83B C82B 1.3607 . ?
C77B C81B 1.4248 . ?
C77B N73B 1.3555 . ?
C81B C82B 1.4351 . ?
C81B C80B 1.4133 . ?
C82B H82B 0.9500 . ?
C80B H80B 0.9500 . ?
C80B C78B 1.3782 . ?
C78B H78B 0.9500 . ?
C78B C79B 1.4111 . ?
C79B H79B 0.9500 . ?
C79B N73B 1.3218 . ?
C73A H73A 0.9500 . ?
C73A C74A 1.3791 . ?
C73A C72A 1.4090 . ?
C74A H74A 0.9500 . ?
C74A C75A 1.4130 . ?
C75A C76A 1.4240 . ?
C75A C83A 1.4351 . ?
C76A C77A 1.4564 . ?
C76A N71A 1.3544 . ?
C72A H72A 0.9500 . ?
C72A N71A 1.3218 . ?
C83A H83A 0.9500 . ?
C83A C82A 1.3616 . ?
C77A C78A 1.4235 . ?
C77A N72A 1.3547 . ?
C78A C82A 1.4365 . ?
C78A C79A 1.4128 . ?
C82A H82A 0.9500 . ?
C79A H79A 0.9500 . ?
C79A C80A 1.3787 . ?
C80A H80A 0.9500 . ?
C80A C81A 1.4101 . ?
C81A H81A 0.9500 . ?
C81A N72A 1.3213 . ?

loop_
_geom_torsion_atom_site_label_1
_geom_torsion_atom_site_label_2
_geom_torsion_atom_site_label_3
_geom_torsion_atom_site_label_4
_geom_torsion
_geom_torsion_site_symmetry_1
_geom_torsion_site_symmetry_2
_geom_torsion_site_symmetry_3
_geom_torsion_site_symmetry_4
_geom_torsion_publ_flag
Mn2A Mn1A O1A C7A -131.3(11) . . . . ?
Mn2A O3A C21A C16A 90(2) 3_666 . . . ?
Mn2A O3A C21A C20A -94.4(17) 3_666 . . . ?
Mn2A O2A C14A C9A 89(4) . . . . ?
Mn2A O2A C14A C13A -84(4) . . . . ?
Mn1A O3A C21A C16A -81(2) . . . . ?
Mn1A O3A C21A C20A 94(2) . . . . ?
Mn1A O1A C7A C6A 97(3) . . . . ?
Mn1A O1A C7A C2A -90(3) . . . . ?
Mn1A O2A C14A C9A -89(4) . . . . ?
Mn1A O2A C14A C13A 97(3) . . . . ?
Mn1A O4A C28A C27A 88.9(15) . . . . ?
Mn1A O4A C28A C23A -94.7(14) . . . . ?
O3A C21A C20A C19A -178.0(13) . . . . ?
O3A C21A C20A C22A -2(2) . . . . ?
O1A C7A C6A C8A -15(4) . . . . ?
O1A C7A C6A C5A 171(2) . . . . ?
O1A C7A C2A C3A -171(2) . . . . ?
O1A C7A C2A C1A 5(4) . . . . ?
O2A Mn1A O1A C7A -86.8(12) . . . . ?
O2A C14A C13A C15A -7(3) . . . . ?
O2A C14A C13A C12A 171.5(17) . . . . ?
O5A Mn1A O1A C7A -174.8(12) . . . . ?
O4A Mn1A O1A C7A 92.3(12) . . . . ?
O4A C28A C27A C1A -3(2) . . . . ?
O4A C28A C27A C26A 176.4(13) . . . . ?
O4A C28A C23A C22A 10(2) . . . . ?
O4A C28A C23A C24A -178.1(12) . . . . ?
C16A C21A C20A C19A -3(3) . . . . ?
C16A C21A C20A C22A 172.6(16) . . . . ?
C16A C17A C18A C19A -12.4(17) . . . . ?
C16A C17A C18A C51A 167.4(12) . . . . ?
C21A C16A C17A C18A 10.5(18) . . . . ?
C21A C16A C15A C13A 84.5(19) . . . . ?
C21A C20A C19A C18A 2(2) . . . . ?
C21A C20A C22A C23A -88(2) . . . . ?
C8A C9A C14A O2A 10(5) . . . . ?
C8A C9A C14A C13A -177(3) . . . . ?
C8A C9A C10A C11A 175.3(19) . . . . ?
C9A C8A C6A C7A -84(4) . . . . ?
C9A C8A C6A C5A 91(3) . . . . ?
C9A C14A C13A C15A -180(3) . . . . ?
C9A C14A C13A C12A -1(4) . . . . ?
C9A C10A C11A C12A 5(2) . . . . ?
C9A C10A C11A C41A -179(2) . . . . ?
C14A C9A C10A C11A -7(4) . . . . ?
C14A C13A C15A C16A -86(2) . . . . ?
C14A C13A C12A C11A -1(2) . . . . ?
C7A C2A C1A C27A 89(2) . . . . ?
C20A C19A C18A C17A 4.8(17) . . . . ?
C20A C19A C18A C51A -175.0(12) . . . . ?
C20A C22A C23A C28A 89.5(16) . . . . ?
C20A C22A C23A C24A -82.9(15) . . . . ?
C13A C12A C11A C10A -1.2(14) . . . . ?
C13A C12A C11A C41A -177.5(11) . . . . ?
C19A C20A C22A C23A 87.6(16) . . . . ?
C19A C18A C51A C52A 67.9(12) . . . . ?
C19A C18A C51A C53A -48.8(12) . . . . ?
C19A C18A C51A C54A -168.0(9) . . . . ?
C5A C4A C31A C32A -171(3) . . . . ?
C5A C4A C31A C33A 71(2) . . . . ?
C5A C4A C31A C34A -44(2) . . . . ?
C17A C16A C21A O3A 171.9(15) . . . . ?
C17A C16A C21A C20A -2(2) . . . . ?
C17A C16A C15A C13A -88(2) . . . . ?
C17A C18A C51A C52A -111.8(8) . . . . ?
C17A C18A C51A C53A 131.4(8) . . . . ?
C17A C18A C51A C54A 12.2(11) . . . . ?
C28A C27A C1A C2A -90.9(15) . . . . ?
C28A C27A C26A C25A 0.9(19) . . . . ?
C28A C23A C24A C25A 2.6(19) . . . . ?
C3A C2A C1A C27A -95.1(19) . . . . ?
C3A C4A C31A C32A 9(3) . . . . ?
C3A C4A C31A C33A -109.1(18) . . . . ?
C3A C4A C31A C34A 136.1(17) . . . . ?
C15A C16A C21A O3A -2(2) . . . . ?
C15A C16A C21A C20A -176.3(17) . . . . ?
C15A C16A C17A C18A -176.3(12) . . . . ?
C15A C13A C12A C11A 178.2(9) . . . . ?
C6A C8A C9A C14A 89(4) . . . . ?
C6A C8A C9A C10A -94(4) . . . . ?
C6A C7A C2A C3A 2(4) . . . . ?
C6A C7A C2A C1A 178(2) . . . . ?
C6A C5A C4A C3A 0(3) . . . . ?
C6A C5A C4A C31A 179.9(18) . . . . ?
C22A C20A C19A C18A -174.5(11) . . . . ?
C22A C23A C24A C25A 175.1(11) . . . . ?
C2A C7A C6A C8A 172(3) . . . . ?
C2A C7A C6A C5A -3(4) . . . . ?
C2A C3A C4A C5A -1(2) . . . . ?
C2A C3A C4A C31A 179.3(18) . . . . ?
C27A C28A C23A C22A -173.8(12) . . . . ?
C27A C28A C23A C24A -2(2) . . . . ?
C27A C26A C25A C24A 0.1(18) . . . . ?
C27A C26A C25A C61A 179.3(11) . . . . ?
C4A C5A C6A C8A -173(2) . . . . ?
C4A C5A C6A C7A 2(3) . . . . ?
C4A C3A C2A C7A 0(3) . . . . ?
C4A C3A C2A C1A -175.7(15) . . . . ?
C4A C31A C33A C39A 179.6(13) . . . . ?
C4A C31A C34A C37A 173.0(14) . . . . ?
C1A C27A C26A C25A -179.7(12) . . . . ?
C32A C35A C40A C39A -60.2(19) . . . . ?
C32A C35A C36A C37A 48(2) . . . . ?
C32A C31A C33A C39A 60.4(19) . . . . ?
C32A C31A C34A C37A -61(2) . . . . ?
C10A C9A C14A O2A -168(2) . . . . ?
C10A C9A C14A C13A 5(5) . . . . ?
C10A C11A C41A C43A 51.1(19) . . . . ?
C10A C11A C41A C44A -66.1(14) . . . . ?
C10A C11A C41A C42A 172.8(11) . . . . ?
C26A C27A C1A C2A 89.7(15) . . . . ?
C26A C25A C61A C63A -139.3(11) . . . . ?
C26A C25A C61A C62A -16.7(13) . . . . ?
C26A C25A C61A C64A 99.8(12) . . . . ?
C18A C51A C52A C56A -172.9(8) . . . . ?
C18A C51A C53A C58A 177.1(8) . . . . ?
C18A C51A C54A C60A 175.6(8) . . . . ?
C23A C28A C27A C1A -179.5(12) . . . . ?
C23A C28A C27A C26A 0(2) . . . . ?
C23A C24A C25A C26A -1.8(17) . . . . ?
C23A C24A C25A C61A 178.8(10) . . . . ?
C12A C13A C15A C16A 95.0(16) . . . . ?
C12A C11A C41A C43A -132.8(15) . . . . ?
C12A C11A C41A C44A 110.0(12) . . . . ?
C12A C11A C41A C42A -11.1(18) . . . . ?
C24A C25A C61A C63A 40.0(11) . . . . ?
C24A C25A C61A C62A 162.6(8) . . . . ?
C24A C25A C61A C64A -80.9(10) . . . . ?
C35A C32A C31A C4A 179(2) . . . . ?
C35A C32A C31A C33A -66(3) . . . . ?
C35A C32A C31A C34A 53(4) . . . . ?
C35A C40A C39A C33A 56.8(18) . . . . ?
C35A C40A C39A C38A -58.8(14) . . . . ?
C35A C36A C37A C34A -53.6(18) . . . . ?
C35A C36A C37A C38A 67.2(15) . . . . ?
C31A C32A C35A C40A 63(3) . . . . ?
C31A C32A C35A C36A -48(4) . . . . ?
C31A C33A C39A C40A -54.4(19) . . . . ?
C31A C33A C39A C38A 61.5(16) . . . . ?
C31A C34A C37A C36A 60.2(19) . . . . ?
C31A C34A C37A C38A -58.6(18) . . . . ?
C33A C31A C34A C37A 59.8(17) . . . . ?
C33A C39A C38A C37A -59.3(15) . . . . ?
C34A C31A C33A C39A -62.0(16) . . . . ?
C40A C35A C36A C37A -64.2(15) . . . . ?
C40A C39A C38A C37A 56.6(13) . . . . ?
C11A C41A C44A C49A -179.5(11) . . . . ?
C11A C41A C42A C45A 176.7(12) . . . . ?
C43A C47A C46A C45A 62.0(15) . . . . ?
C43A C47A C48A C49A -59.4(16) . . . . ?
C43A C41A C44A C49A 59.4(16) . . . . ?
C43A C41A C42A C45A -59.0(17) . . . . ?
C25A C61A C62A C65A 173.6(7) . . . . ?
C25A C61A C64A C69A -175.0(6) . . . . ?
C36A C35A C40A C39A 60.8(15) . . . . ?
C47A C43A C41A C11A -174.8(14) . . . . ?
C47A C43A C41A C44A -56(2) . . . . ?
C47A C43A C41A C42A 61(2) . . . . ?
C41A C43A C47A C46A -64(2) . . . . ?
C41A C43A C47A C48A 59(2) . . . . ?
C41A C44A C49A C48A -61.5(15) . . . . ?
C41A C44A C49A C50A 55.4(16) . . . . ?
C39A C38A C37A C34A 59.3(14) . . . . ?
C39A C38A C37A C36A -61.5(13) . . . . ?
C44A C41A C42A C45A 56.3(15) . . . . ?
C44A C49A C48A C47A 60.4(16) . . . . ?
C44A C49A C50A C45A -53.7(15) . . . . ?
C46A C47A C48A C49A 59.4(15) . . . . ?
C46A C45A C42A C41A 61.4(17) . . . . ?
C46A C45A C50A C49A -63.7(14) . . . . ?
C42A C45A C46A C47A -63.2(16) . . . . ?
C42A C45A C50A C49A 55.7(16) . . . . ?
C42A C41A C44A C49A -56.9(14) . . . . ?
C48A C47A C46A C45A -59.3(15) . . . . ?
C48A C49A C50A C45A 62.7(14) . . . . ?
C50A C45A C46A C47A 58.5(14) . . . . ?
C50A C45A C42A C41A -56.3(17) . . . . ?
C50A C49A C48A C47A -58.3(15) . . . . ?
O2B Mn1B O1B C7B -81.8(16) . . . . ?
O2B C14B C9B C8B 3(6) . . . . ?
O2B C14B C9B C10B 171(3) . . . . ?
Mn1B O2B C14B C13B 81(4) . . . . ?
Mn1B O2B C14B C9B -93(5) . . . . ?
Mn1B O3B C21B C20B 96(3) . . . . ?
Mn1B O3B C21B C16B -96(2) . . . . ?
Mn1B O4B C28B C27B 90.6(19) . . . . ?
Mn1B O4B C28B C23B -94(2) . . . . ?
Mn1B O1B C7B C6B 88(4) . . . . ?
Mn1B O1B C7B C2B -89(3) . . . . ?
O3B Mn1B O4B C28B 83.6(13) . . . . ?
O4B Mn1B O1B C7B 95.1(16) . . . . ?
O1B Mn1B O4B C28B -93.5(13) . . . . ?
Mn2B O2B C14B C13B -84(5) . . . . ?
Mn2B O2B C14B C9B 102(4) . . . . ?
Mn2B Mn1B O4B C28B 125.5(13) 3_666 . . . ?
Mn2B Mn1B O1B C7B -170.4(13) 3_666 . . . ?
Mn2B O3B C21B C20B -62(4) 3_666 . . . ?
Mn2B O3B C21B C16B 106(3) 3_666 . . . ?
O5B Mn1B O4B C28B 167.4(13) . . . . ?
O5B Mn1B O1B C7B -158.5(16) . . . . ?
C6B C5B C4B C3B 6(3) . . . . ?
C6B C5B C4B C31B -167(2) . . . . ?
C6B C8B C9B C14B 96(5) . . . . ?
C6B C8B C9B C10B -71(5) . . . . ?
C5B C6B C7B O1B 179(3) . . . . ?
C5B C6B C7B C2B -3(5) . . . . ?
C5B C6B C8B C9B 82(4) . . . . ?
C5B C4B C3B C2B -8(3) . . . . ?
C5B C4B C31B C32B -66(3) . . . . ?
C5B C4B C31B C33B -174(3) . . . . ?
C5B C4B C31B C34B 54(3) . . . . ?
C4B C3B C2B C7B 4(4) . . . . ?
C4B C3B C2B C1B 177.7(19) . . . . ?
C4B C31B C34B C39B -171.4(19) . . . . ?
C3B C4B C31B C32B 121(2) . . . . ?
C3B C4B C31B C33B 13(4) . . . . ?
C3B C4B C31B C34B -119(2) . . . . ?
C3B C2B C7B O1B 179(3) . . . . ?
C3B C2B C7B C6B 1(5) . . . . ?
C3B C2B C1B C27B -89(3) . . . . ?
C2B C1B C27B C26B 91.8(19) . . . . ?
C2B C1B C27B C28B -93(2) . . . . ?
C7B C6B C5B C4B -1(4) . . . . ?
C7B C6B C8B C9B -94(5) . . . . ?
C7B C2B C1B C27B 84(3) . . . . ?
C8B C6B C5B C4B -177(3) . . . . ?
C8B C6B C7B O1B -5(6) . . . . ?
C8B C6B C7B C2B 173(3) . . . . ?
C8B C9B C10B C11B 172(3) . . . . ?
C1B C2B C7B O1B 6(5) . . . . ?
C1B C2B C7B C6B -172(3) . . . . ?
C1B C27B C26B C25B 177.0(15) . . . . ?
C1B C27B C28B O4B -1(3) . . . . ?
C1B C27B C28B C23B -176.2(17) . . . . ?
C27B C26B C25B C24B -2(2) . . . . ?
C27B C26B C25B C61B 172.5(14) . . . . ?
C26B C27B C28B O4B 175.2(16) . . . . ?
C26B C27B C28B C23B -1(3) . . . . ?
C26B C25B C24B C23B 3(2) . . . . ?
C26B C25B C61B C62B -1.4(16) . . . . ?
C26B C25B C61B C63B -124.8(13) . . . . ?
C26B C25B C61B C64B 117.5(13) . . . . ?
C25B C24B C23B C28B -2(3) . . . . ?
C25B C24B C23B C22B 172.7(14) . . . . ?
C25B C61B C63B C67B -174.5(9) . . . . ?
C25B C61B C64B C69B 178.7(9) . . . . ?
C24B C25B C61B C62B 173.1(11) . . . . ?
C24B C25B C61B C63B 49.7(15) . . . . ?
C24B C25B C61B C64B -68.0(14) . . . . ?
C24B C23B C28B O4B -174.7(16) . . . . ?
C24B C23B C28B C27B 1(3) . . . . ?
C24B C23B C22B C20B -79.5(19) . . . . ?
C23B C22B C20B C19B 90(2) . . . . ?
C23B C22B C20B C21B -87(2) . . . . ?
C28B C27B C26B C25B 1(2) . . . . ?
C28B C23B C22B C20B 95(2) . . . . ?
C22B C23B C28B O4B 11(3) . . . . ?
C22B C23B C28B C27B -173.8(15) . . . . ?
C22B C20B C19B C18B -173.8(16) . . . . ?
C22B C20B C21B O3B -19(4) . . . . ?
C22B C20B C21B C16B 171.7(16) . . . . ?
C20B C19B C18B C17B -2(2) . . . . ?
C20B C19B C18B C51B 174.2(16) . . . . ?
C19B C20B C21B O3B 164(2) . . . . ?
C19B C20B C21B C16B -5(3) . . . . ?
C19B C18B C17B C16B 5.6(18) . . . . ?
C19B C18B C51B C54B 167.6(10) . . . . ?
C19B C18B C51B C53B 49.2(13) . . . . ?
C19B C18B C51B C52B -74.7(13) . . . . ?
C18B C17B C16B C21B -12(3) . . . . ?
C18B C17B C16B C15B -179.8(12) . . . . ?
C18B C51B C54B C55B -173.7(11) . . . . ?
C18B C51B C53B C60B 172.7(11) . . . . ?
C18B C51B C52B C58B -176.3(11) . . . . ?
C17B C18B C51B C54B -16.5(18) . . . . ?
C17B C18B C51B C53B -134.9(15) . . . . ?
C17B C18B C51B C52B 101.2(16) . . . . ?
C17B C16B C21B O3B -160.6(19) . . . . ?
C17B C16B C21B C20B 10(3) . . . . ?
C17B C16B C15B C13B -104(2) . . . . ?
C16B C15B C13B C12B 88(2) . . . . ?
C16B C15B C13B C14B -90(3) . . . . ?
C21B C20B C19B C18B 2(3) . . . . ?
C21B C16B C15B C13B 85(2) . . . . ?
C15B C16B C21B O3B 6(3) . . . . ?
C15B C16B C21B C20B 177.4(18) . . . . ?
C15B C13B C12B C11B -175.0(12) . . . . ?
C15B C13B C14B O2B 3(4) . . . . ?
C15B C13B C14B C9B 177(3) . . . . ?
C13B C12B C11B C10B -1.1(19) . . . . ?
C13B C12B C11B C41B -178.8(14) . . . . ?
C13B C14B C9B C8B -171(3) . . . . ?
C13B C14B C9B C10B -4(6) . . . . ?
C12B C13B C14B O2B -174(2) . . . . ?
C12B C13B C14B C9B 0(4) . . . . ?
C12B C11B C41B C42B -54.2(19) . . . . ?
C12B C11B C41B C43B -165.3(17) . . . . ?
C12B C11B C41B C44B 69(2) . . . . ?
C14B C13B C12B C11B 3(3) . . . . ?
C14B C9B C10B C11B 6(5) . . . . ?
C9B C10B C11B C12B -3(3) . . . . ?
C9B C10B C11B C41B 174(3) . . . . ?
C10B C11B C41B C42B 128.2(15) . . . . ?
C10B C11B C41B C43B 17(2) . . . . ?
C10B C11B C41B C44B -108.5(17) . . . . ?
C11B C41B C44B C49B -179.8(15) . . . . ?
C42B C41B C44B C49B -56(2) . . . . ?
C43B C41B C44B C49B 55(2) . . . . ?
C43B C47B C48B C49B -58(2) . . . . ?
C41B C42B C45B C46B 67.8(19) . . . . ?
C41B C42B C45B C50B -52(2) . . . . ?
C41B C43B C47B C46B -67(2) . . . . ?
C41B C43B C47B C48B 55(3) . . . . ?
C46B C47B C48B C49B 61(2) . . . . ?
C47B C43B C41B C11B 179.2(18) . . . . ?
C47B C43B C41B C42B 63(2) . . . . ?
C47B C43B C41B C44B -52(3) . . . . ?
C47B C46B C45B C42B -63.9(18) . . . . ?
C47B C46B C45B C50B 56.3(19) . . . . ?
C47B C48B C49B C50B -58(2) . . . . ?
C47B C48B C49B C44B 57(2) . . . . ?
C48B C49B C50B C45B 58.1(18) . . . . ?
C48B C49B C44B C41B -56(2) . . . . ?
C49B C50B C45B C42B 55.2(19) . . . . ?
C49B C50B C45B C46B -60.6(19) . . . . ?
C50B C49B C44B C41B 58(2) . . . . ?
C44B C49B C50B C45B -56.6(19) . . . . ?
C45B C42B C41B C11B 178.5(14) . . . . ?
C45B C42B C41B C43B -64.8(18) . . . . ?
C45B C42B C41B C44B 51.3(18) . . . . ?
C45B C46B C47B C43B 63.6(18) . . . . ?
C45B C46B C47B C48B -57.8(18) . . . . ?
C36B C35B C32B C31B 60(2) . . . . ?
C36B C35B C40B C39B -60.8(17) . . . . ?
C36B C37B C38B C39B 52(2) . . . . ?
C36B C37B C33B C31B -77(4) . . . . ?
C35B C36B C37B C38B -55(2) . . . . ?
C35B C36B C37B C33B 67(2) . . . . ?
C35B C32B C31B C4B -176.7(16) . . . . ?
C35B C32B C31B C33B -57(2) . . . . ?
C35B C32B C31B C34B 58(2) . . . . ?
C35B C40B C39B C38B 62.3(18) . . . . ?
C35B C40B C39B C34B -56.0(19) . . . . ?
C32B C35B C40B C39B 58.7(18) . . . . ?
C32B C31B C34B C39B -55(2) . . . . ?
C40B C35B C32B C31B -60(2) . . . . ?
C40B C39B C34B C31B 53(2) . . . . ?
C37B C36B C35B C32B -65(2) . . . . ?
C37B C36B C35B C40B 54.3(18) . . . . ?
C37B C38B C39B C40B -52.6(19) . . . . ?
C37B C38B C39B C34B 69(2) . . . . ?
C37B C33B C31B C4B -179(3) . . . . ?
C37B C33B C31B C32B 72(4) . . . . ?
C37B C33B C31B C34B -44(5) . . . . ?
C38B C37B C33B C31B 49(5) . . . . ?
C38B C39B C34B C31B -69(2) . . . . ?
C33B C37B C38B C39B -61(3) . . . . ?
C33B C31B C34B C39B 55(3) . . . . ?
C31B C4B C3B C2B 164(2) . . . . ?
C69A C68A C67A C63A -59.8 . . . . ?
C69A C68A C67A C66A 59.7 . . . . ?
C68A C69A C70A C65A 59.7 . . . . ?
C68A C69A C64A C61A -59.8 . . . . ?
C68A C67A C63A C61A 59.8 . . . . ?
C68A C67A C66A C65A -59.7 . . . . ?
C67A C63A C61A C25A -178.6(7) . . . . ?
C67A C63A C61A C62A 59.9 . . . . ?
C67A C63A C61A C64A -59.8 . . . . ?
C63A C67A C66A C65A 59.8 . . . . ?
C63A C61A C62A C65A -59.8 . . . . ?
C63A C61A C64A C69A 59.8 . . . . ?
C61A C62A C65A C70A -60.0 . . . . ?
C61A C62A C65A C66A 59.9 . . . . ?
C62A C61A C64A C69A -60.0 . . . . ?
C62A C65A C70A C69A 60.0 . . . . ?
C62A C65A C66A C67A -60.0 . . . . ?
C70A C69A C68A C67A -59.7 . . . . ?
C70A C69A C64A C61A 59.8 . . . . ?
C70A C65A C66A C67A 59.9 . . . . ?
C64A C69A C68A C67A 59.8 . . . . ?
C64A C69A C70A C65A -59.9 . . . . ?
C64A C61A C62A C65A 59.8 . . . . ?
C66A C67A C63A C61A -59.8 . . . . ?
C66A C65A C70A C69A -59.8 . . . . ?
C62B C61B C63B C67B 60.0 . . . . ?
C62B C61B C64B C69B -59.9 . . . . ?
C62B C65B C70B C69B 59.9 . . . . ?
C61B C25B C24B C23B -172.3(14) . . . . ?
C61B C62B C65B C66B 59.9 . . . . ?
C61B C62B C65B C70B -59.9 . . . . ?
C61B C63B C67B C66B -59.8 . . . . ?
C61B C63B C67B C68B 59.8 . . . . ?
C63B C61B C64B C69B 59.9 . . . . ?
C63B C67B C66B C65B 59.8 . . . . ?
C63B C67B C68B C69B -59.8 . . . . ?
C67B C66B C65B C62B -60.0 . . . . ?
C67B C66B C65B C70B 59.9 . . . . ?
C67B C68B C69B C70B -59.9 . . . . ?
C67B C68B C69B C64B 59.9 . . . . ?
C66B C67B C68B C69B 59.8 . . . . ?
C66B C65B C70B C69B -59.9 . . . . ?
C68B C67B C66B C65B -59.8 . . . . ?
C68B C69B C64B C61B -60.0 . . . . ?
C65B C62B C61B C25B 175.8(10) . . . . ?
C65B C62B C61B C63B -59.9 . . . . ?
C65B C62B C61B C64B 59.8 . . . . ?
C65B C70B C69B C68B 59.9 . . . . ?
C65B C70B C69B C64B -59.9 . . . . ?
C70B C69B C64B C61B 59.8 . . . . ?
C64B C61B C63B C67B -59.9 . . . . ?
C51A C52A C56A C55A -59.8 . . . . ?
C51A C52A C56A C57A 59.8 . . . . ?
C52A C51A C53A C58A 59.8 . . . . ?
C52A C51A C54A C60A -59.9 . . . . ?
C52A C56A C55A C60A 59.7 . . . . ?
C52A C56A C57A C58A -59.8 . . . . ?
C56A C55A C60A C59A 60.0 . . . . ?
C56A C55A C60A C54A -59.7 . . . . ?
C55A C56A C57A C58A 60.0 . . . . ?
C55A C60A C59A C58A -59.9 . . . . ?
C55A C60A C54A C51A 59.9 . . . . ?
C60A C59A C58A C53A -59.9 . . . . ?
C60A C59A C58A C57A 59.9 . . . . ?
C59A C60A C54A C51A -59.8 . . . . ?
C59A C58A C53A C51A 59.9 . . . . ?
C59A C58A C57A C56A -59.9 . . . . ?
C53A C51A C52A C56A -59.9 . . . . ?
C53A C51A C54A C60A 59.8 . . . . ?
C53A C58A C57A C56A 59.8 . . . . ?
C54A C51A C52A C56A 59.8 . . . . ?
C54A C51A C53A C58A -59.9 . . . . ?
C54A C60A C59A C58A 59.9 . . . . ?
C57A C56A C55A C60A -60.0 . . . . ?
C57A C58A C53A C51A -59.9 . . . . ?
C51B C18B C17B C16B -170.0(16) . . . . ?
C51B C54B C55B C56B 56.6 . . . . ?
C51B C54B C55B C57B -63.9 . . . . ?
C51B C53B C60B C56B -59.8 . . . . ?
C51B C53B C60B C59B 59.8 . . . . ?
C54B C51B C53B C60B 55.2 . . . . ?
C54B C51B C52B C58B -57.4 . . . . ?
C54B C55B C57B C58B 62.3 . . . . ?
C53B C51B C54B C55B -55.0 . . . . ?
C53B C51B C52B C58B 59.8 . . . . ?
C53B C60B C56B C55B 59.8 . . . . ?
C53B C60B C59B C58B -59.8 . . . . ?
C60B C56B C55B C54B -59.7 . . . . ?
C60B C56B C55B C57B 60.0 . . . . ?
C56B C60B C59B C58B 59.9 . . . . ?
C56B C55B C57B C58B -59.9 . . . . ?
C55B C57B C58B C52B -59.9 . . . . ?
C55B C57B C58B C59B 59.9 . . . . ?
C57B C58B C52B C51B 59.9 . . . . ?
C57B C58B C59B C60B -59.9 . . . . ?
C52B C51B C54B C55B 62.4 . . . . ?
C52B C51B C53B C60B -59.8 . . . . ?
C52B C58B C59B C60B 59.9 . . . . ?
C59B C60B C56B C55B -59.9 . . . . ?
C59B C58B C52B C51B -59.8 . . . . ?
C73B C74B C75B C76B -0.1 . . . . ?
C73B C74B C75B C83B 179.9 . . . . ?
C73B C72B N72B Mn2A -170.3(4) . . . . ?
C73B C72B N72B C76B -0.1 . . . . ?
C74B C73B C72B N72B 0.0 . . . . ?
C74B C75B C76B C77B 180.0 . . . . ?
C74B C75B C76B N72B 0.0 . . . . ?
C74B C75B C83B C82B 180.0 . . . . ?
C75B C76B C77B C81B 0.1 . . . . ?
C75B C76B C77B N73B -180.0 . . . . ?
C75B C76B N72B Mn2A 171.8(3) . . . . ?
C75B C76B N72B C72B 0.1 . . . . ?
C75B C83B C82B C81B 0.0 . . . . ?
C76B C75B C83B C82B 0.0 . . . . ?
C76B C77B C81B C82B -0.1 . . . . ?
C76B C77B C81B C80B 180.0 . . . . ?
C76B C77B N73B Mn2A 8.1(3) . . . . ?
C76B C77B N73B C79B -180.0 . . . . ?
C72B C73B C74B C75B 0.1 . . . . ?
C83B C75B C76B C77B 0.0 . . . . ?
C83B C75B C76B N72B -180.0 . . . . ?
C77B C76B N72B Mn2A -8.2(3) . . . . ?
C77B C76B N72B C72B -179.9 . . . . ?
C77B C81B C82B C83B 0.1 . . . . ?
C77B C81B C80B C78B 0.1 . . . . ?
C81B C77B N73B Mn2A -172.0(3) . . . . ?
C81B C77B N73B C79B 0.0 . . . . ?
C81B C80B C78B C79B -0.1 . . . . ?
C82B C81B C80B C78B -179.9 . . . . ?
C80B C81B C82B C83B -180.0 . . . . ?
C80B C78B C79B N73B 0.1 . . . . ?
C78B C79B N73B Mn2A 170.3(4) . . . . ?
C78B C79B N73B C77B 0.0 . . . . ?
N72B C76B C77B C81B -179.9 . . . . ?
N72B C76B C77B N73B 0.0 . . . . ?
N73B C77B C81B C82B 179.9 . . . . ?
N73B C77B C81B C80B 0.0 . . . . ?
C73A C74A C75A C76A 0.0 . . . . ?
C73A C74A C75A C83A -180.0 . . . . ?
C73A C72A N71A Mn2B -169.7(5) . . . . ?
C73A C72A N71A C76A -0.1 . . . . ?
C74A C73A C72A N71A 0.0 . . . . ?
C74A C75A C76A C77A -179.9 . . . . ?
C74A C75A C76A N71A 0.0 . . . . ?
C74A C75A C83A C82A 180.0 . . . . ?
C75A C76A C77A C78A -0.1 . . . . ?
C75A C76A C77A N72A 180.0 . . . . ?
C75A C76A N71A Mn2B 171.5(4) . . . . ?
C75A C76A N71A C72A 0.1 . . . . ?
C75A C83A C82A C78A -0.1 . . . . ?
C76A C75A C83A C82A 0.0 . . . . ?
C76A C77A C78A C82A 0.0 . . . . ?
C76A C77A C78A C79A -179.9 . . . . ?
C76A C77A N72A Mn2B 8.7(4) . . . . ?
C76A C77A N72A C81A 179.9 . . . . ?
C72A C73A C74A C75A 0.0 . . . . ?
C83A C75A C76A C77A 0.1 . . . . ?
C83A C75A C76A N71A 180.0 . . . . ?
C77A C76A N71A Mn2B -8.6(4) . . . . ?
C77A C76A N71A C72A 180.0 . . . . ?
C77A C78A C82A C83A 0.0 . . . . ?
C77A C78A C79A C80A -0.1 . . . . ?
C78A C77A N72A Mn2B -171.2(4) . . . . ?
C78A C77A N72A C81A 0.0 . . . . ?
C78A C79A C80A C81A 0.1 . . . . ?
C82A C78A C79A C80A 180.0 . . . . ?
C79A C78A C82A C83A 180.0 . . . . ?
C79A C80A C81A N72A -0.1 . . . . ?
C80A C81A N72A Mn2B 169.7(5) . . . . ?
C80A C81A N72A C77A 0.0 . . . . ?
N71A C76A C77A C78A -180.0 . . . . ?
N71A C76A C77A N72A 0.1 . . . . ?
N72A C77A C78A C82A 180.0 . . . . ?
N72A C77A C78A C79A 0.0 . . . . ?

loop_
_smtbx_masks_void_nr
_smtbx_masks_void_average_x
_smtbx_masks_void_average_y
_smtbx_masks_void_average_z
_smtbx_masks_void_volume
_smtbx_masks_void_count_electrons
_smtbx_masks_void_content
1 -0.747 -0.897 -0.247 2148.5 536.4 ?
